data_4109223
loop_
_publ_author_name
'Massimo Cametti'
'Maija Nissinen'
'Antonella Dalla Cort'
'Luigi Mandolini'
'Kari Rissanen'

_publ_contact_author_address
;NSC
Dept. of Chemistry
P.O. Box 35
40014 JYU
FINLAND 
;
_publ_contact_author_email majoni@jyu.fi
_publ_contact_author_fax +358142604756
_publ_contact_author_name 'Maija Nissinen'
_publ_contact_author_phone +358142604242
_publ_section_title
;
 Ion Pair Recognition of Quaternary Ammonium and Iminium Salts by
 Uranyl-Salophen Compounds in Solution and in the Solid State
;
_journal_name_full 'Journal of the American Chemical Society'
_journal_page_first 3641
_journal_page_last 3648
_journal_paper_doi 10.1021/ja068561z
_journal_volume 129
_journal_year 2007
_chemical_formula_sum 'C198.33 H194.5 Cl5.33 N17.83 O24 U4'
_chemical_formula_weight 4353.07
_chemical_name_systematic
;
 ?
;
_space_group_IT_number 161
_symmetry_cell_setting trigonal
_symmetry_space_group_name_Hall 'R 3 -2"c'
_symmetry_space_group_name_H-M 'R 3 c :H'
_atom_sites_solution_hydrogens geom
_atom_sites_solution_primary direct
_atom_sites_solution_secondary difmap
_audit_creation_method SHELXL-97
_cell_angle_alpha 90.00
_cell_angle_beta 90.00
_cell_angle_gamma 120.00
_cell_formula_units_Z 18
_cell_length_a 54.1597(7)
_cell_length_b 54.160
_cell_length_c 33.1332(2)
_cell_measurement_temperature 173(2)
_cell_volume 84168.4(12)
_computing_structure_refinement 'SHELXL-97 (Sheldrick, 1997)'
_diffrn_ambient_temperature 173(2)
_diffrn_measured_fraction_theta_full 0.750
_diffrn_measured_fraction_theta_max 0.750
_diffrn_radiation_monochromator graphite
_diffrn_radiation_source 'fine-focus sealed tube'
_diffrn_radiation_type MoK\a
_diffrn_radiation_wavelength 0.71073
_diffrn_reflns_av_R_equivalents 0.0656
_diffrn_reflns_av_sigmaI/netI 0.0704
_diffrn_reflns_limit_h_max 51
_diffrn_reflns_limit_h_min -60
_diffrn_reflns_limit_k_max 63
_diffrn_reflns_limit_k_min -24
_diffrn_reflns_limit_l_max 30
_diffrn_reflns_limit_l_min -40
_diffrn_reflns_number 30532
_diffrn_reflns_theta_full 25.69
_diffrn_reflns_theta_max 25.69
_diffrn_reflns_theta_min 2.91
_exptl_absorpt_coefficient_mu 3.600
_exptl_absorpt_correction_T_max 0.4114
_exptl_absorpt_correction_T_min 0.3269
_exptl_crystal_density_diffrn 1.546
_exptl_crystal_F_000 38880
_exptl_crystal_size_max 0.40
_exptl_crystal_size_mid 0.30
_exptl_crystal_size_min 0.30
_refine_diff_density_max 0.702
_refine_diff_density_min -0.648
_refine_diff_density_rms 0.123
_refine_ls_abs_structure_details 'Flack H D (1983), Acta Cryst. A39, 876-881'
_refine_ls_abs_structure_Flack -0.011(6)
_refine_ls_extinction_method none
_refine_ls_goodness_of_fit_ref 1.049
_refine_ls_hydrogen_treatment mixed
_refine_ls_matrix_type fullcycle
_refine_ls_number_parameters 2084
_refine_ls_number_reflns 15526
_refine_ls_number_restraints 1
_refine_ls_restrained_S_all 1.049
_refine_ls_R_factor_all 0.0657
_refine_ls_R_factor_gt 0.0451
_refine_ls_shift/su_max 0.000
_refine_ls_shift/su_mean 0.000
_refine_ls_structure_factor_coef Fsqd
_refine_ls_weighting_details 'calc w=1/[\s^2^(Fo^2^)+(0.0091P)^2^+1794.7518P] where P=(Fo^2^+2Fc^2^)/3'
_refine_ls_weighting_scheme calc
_refine_ls_wR_factor_gt 0.0857
_refine_ls_wR_factor_ref 0.0951
_reflns_number_gt 12762
_reflns_number_total 15526
_reflns_threshold_expression >2sigma(I)
_cod_data_source_file ja068561zsi20061207_085933.cif
_cod_data_source_block ant023
_cod_original_cell_volume 84167.9(12)
_cod_original_sg_symbol_H-M 'R 3 c'
_cod_original_formula_sum 'C198.33 H194.50 Cl5.33 N17.83 O24 U4'
_cod_database_code 4109223

loop_
_symmetry_equiv_pos_as_xyz
'x, y, z'
'-y, x-y, z'
'-x+y, -x, z'
'-y, -x, z+1/2'
'-x+y, y, z+1/2'
'x, x-y, z+1/2'
'x+2/3, y+1/3, z+1/3'
'-y+2/3, x-y+1/3, z+1/3'
'-x+y+2/3, -x+1/3, z+1/3'
'-y+2/3, -x+1/3, z+5/6'
'-x+y+2/3, y+1/3, z+5/6'
'x+2/3, x-y+1/3, z+5/6'
'x+1/3, y+2/3, z+2/3'
'-y+1/3, x-y+2/3, z+2/3'
'-x+y+1/3, -x+2/3, z+2/3'
'-y+1/3, -x+2/3, z+7/6'
'-x+y+1/3, y+2/3, z+7/6'
'x+1/3, x-y+2/3, z+7/6'

loop_
_atom_site_label
_atom_site_type_symbol
_atom_site_fract_x
_atom_site_fract_y
_atom_site_fract_z
_atom_site_U_iso_or_equiv
_atom_site_adp_type
_atom_site_occupancy
_atom_site_symmetry_multiplicity
_atom_site_calc_flag
_atom_site_refinement_flags
_atom_site_disorder_assembly
_atom_site_disorder_group
U1 U 0.394807(13) 0.052653(12) 0.907458(14) 0.02817(14) Uani 1 1 d . . .
U2 U 0.563141(13) 0.226212(12) 0.944047(14) 0.02852(15) Uani 1 1 d . . .
U3 U 0.457882(12) 0.152663(12) 0.707447(14) 0.02804(15) Uani 1 1 d . . .
U4 U 0.417493(13) 0.234957(12) 0.926632(14) 0.02792(15) Uani 1 1 d . . .
N7 N 0.3691(2) 0.0451(2) 0.8390(3) 0.026(3) Uani 1 1 d . . .
N7B N 0.5486(3) 0.1956(2) 1.0090(3) 0.026(3) Uani 1 1 d . . .
N7C N 0.5057(2) 0.1521(3) 0.7042(3) 0.026(3) Uani 1 1 d . . .
N7D N 0.4330(2) 0.2685(3) 0.8642(3) 0.029(3) Uani 1 1 d . . .
N27 N 0.3457(2) 0.0506(3) 0.9079(3) 0.027(3) Uani 1 1 d . . .
N27B N 0.5389(3) 0.2395(3) 1.0015(3) 0.029(3) Uani 1 1 d . . .
N27C N 0.4564(2) 0.1047(2) 0.7209(3) 0.026(3) Uani 1 1 d . . .
N27D N 0.4697(3) 0.2779(2) 0.9249(3) 0.030(3) Uani 1 1 d . . .
C1 C 0.3492(3) 0.0555(3) 0.8355(4) 0.031(4) Uani 1 1 d . . .
C1B C 0.5261(3) 0.1939(3) 1.0314(3) 0.028(4) Uani 1 1 d . . .
C1C C 0.5072(3) 0.1313(3) 0.7276(4) 0.029(4) Uani 1 1 d . . .
C1D C 0.4621(3) 0.2827(3) 0.8543(4) 0.026(4) Uani 1 1 d . . .
C2 C 0.3385(3) 0.0588(3) 0.8716(4) 0.035(4) Uani 1 1 d . . .
C2B C 0.5204(4) 0.2158(3) 1.0279(4) 0.033(4) Uani 1 1 d . . .
C2C C 0.4816(4) 0.1061(3) 0.7360(4) 0.038(4) Uani 1 1 d . . .
C2D C 0.4815(3) 0.2877(3) 0.8856(4) 0.035(4) Uani 1 1 d . . .
C3 C 0.3205(3) 0.0715(3) 0.8716(5) 0.038(4) Uani 1 1 d . . .
H3 H 0.3137 0.0745 0.8965 0.045 Uiso 1 1 calc R . .
C3B C 0.4978(4) 0.2149(4) 1.0490(4) 0.046(5) Uani 1 1 d . . .
H3B H 0.4941 0.2303 1.0466 0.055 Uiso 1 1 calc R . .
C3C C 0.4819(3) 0.0846(3) 0.7600(4) 0.034(4) Uani 1 1 d . . .
H3C H 0.4647 0.0674 0.7658 0.041 Uiso 1 1 calc R . .
C3D C 0.5106(4) 0.3009(3) 0.8774(4) 0.043(4) Uani 1 1 d . . .
H3D H 0.5239 0.3039 0.8982 0.052 Uiso 1 1 calc R . .
C4 C 0.3131(4) 0.0792(4) 0.8352(4) 0.047(5) Uani 1 1 d . . .
H4 H 0.3008 0.0869 0.8351 0.056 Uiso 1 1 calc R . .
C4B C 0.4806(4) 0.1919(4) 1.0735(4) 0.043(4) Uani 1 1 d . . .
H4B H 0.4653 0.1916 1.0881 0.051 Uiso 1 1 calc R . .
C4C C 0.5082(4) 0.0891(4) 0.7749(4) 0.046(5) Uani 1 1 d . . .
H4C H 0.5086 0.0749 0.7912 0.056 Uiso 1 1 calc R . .
C4D C 0.5197(4) 0.3097(3) 0.8381(5) 0.044(5) Uani 1 1 d . . .
H4D H 0.5396 0.3199 0.8330 0.053 Uiso 1 1 calc R . .
C5 C 0.3241(3) 0.0754(4) 0.7995(5) 0.040(4) Uani 1 1 d . . .
H5 H 0.3184 0.0798 0.7746 0.048 Uiso 1 1 calc R . .
C5B C 0.4857(4) 0.1695(4) 1.0766(4) 0.050(5) Uani 1 1 d . . .
H5B H 0.4738 0.1537 1.0932 0.059 Uiso 1 1 calc R . .
C5C C 0.5324(4) 0.1129(4) 0.7667(4) 0.043(5) Uani 1 1 d . . .
H5C H 0.5499 0.1153 0.7765 0.051 Uiso 1 1 calc R . .
C5D C 0.5014(4) 0.3043(4) 0.8063(4) 0.046(5) Uani 1 1 d . . .
H5D H 0.5084 0.3097 0.7796 0.056 Uiso 1 1 calc R . .
C6 C 0.3430(3) 0.0655(3) 0.7993(4) 0.036(4) Uani 1 1 d . . .
H6 H 0.3520 0.0654 0.7748 0.043 Uiso 1 1 calc R . .
C6B C 0.5082(3) 0.1699(4) 1.0556(4) 0.043(5) Uani 1 1 d . . .
H6B H 0.5114 0.1542 1.0574 0.052 Uiso 1 1 calc R . .
C6C C 0.5323(3) 0.1345(4) 0.7437(4) 0.037(4) Uani 1 1 d . . .
H6C H 0.5498 0.1516 0.7390 0.044 Uiso 1 1 calc R . .
C6D C 0.4724(4) 0.2909(4) 0.8142(4) 0.044(5) Uani 1 1 d . . .
H6D H 0.4594 0.2871 0.7927 0.052 Uiso 1 1 calc R . .
C8 C 0.3700(3) 0.0306(4) 0.8085(4) 0.037(4) Uani 1 1 d . . .
H8 H 0.3560 0.0261 0.7881 0.045 Uiso 1 1 calc R . .
C8B C 0.5624(3) 0.1841(3) 1.0254(4) 0.034(4) Uani 1 1 d . . .
H8B H 0.5588 0.1787 1.0530 0.041 Uiso 1 1 calc R . .
C8C C 0.5271(4) 0.1673(3) 0.6808(4) 0.035(4) Uani 1 1 d . . .
H8C H 0.5406 0.1613 0.6765 0.042 Uiso 1 1 calc R . .
C8D C 0.4166(4) 0.2752(4) 0.8435(4) 0.043(5) Uani 1 1 d . . .
H8D H 0.4257 0.2919 0.8273 0.052 Uiso 1 1 calc R . .
C9 C 0.3898(3) 0.0204(3) 0.8020(4) 0.035(4) Uani 1 1 d . . .
C9B C 0.5826(3) 0.1791(3) 1.0046(4) 0.031(4) Uani 1 1 d . . .
C9C C 0.5317(3) 0.1930(4) 0.6605(4) 0.033(4) Uani 1 1 d . . .
C9D C 0.3858(3) 0.2594(3) 0.8430(3) 0.022(3) Uani 1 1 d . . .
C10 C 0.4151(3) 0.0315(3) 0.8263(3) 0.026(4) Uani 1 1 d . . .
C10B C 0.5857(4) 0.1803(3) 0.9628(4) 0.033(4) Uani 1 1 d . . .
C10C C 0.5172(3) 0.2067(3) 0.6711(3) 0.026(4) Uani 1 1 d . . .
C10D C 0.3704(3) 0.2322(3) 0.8596(3) 0.024(4) Uani 1 1 d . . .
C11 C 0.4343(3) 0.0218(3) 0.8164(4) 0.030(4) Uani 1 1 d . . .
C11B C 0.6029(4) 0.1700(3) 0.9444(4) 0.034(4) Uani 1 1 d . . .
C11C C 0.5279(4) 0.2353(3) 0.6545(4) 0.037(4) Uani 1 1 d . . .
C11D C 0.3413(3) 0.2164(3) 0.8510(4) 0.031(4) Uani 1 1 d . . .
C12 C 0.4291(4) 0.0030(3) 0.7854(4) 0.033(4) Uani 1 1 d . . .
H12 H 0.4426 -0.0028 0.7793 0.039 Uiso 1 1 calc R . .
C12B C 0.6163(4) 0.1588(4) 0.9673(5) 0.048(5) Uani 1 1 d . . .
H12B H 0.6268 0.1511 0.9547 0.057 Uiso 1 1 calc R . .
C12C C 0.5501(4) 0.2473(4) 0.6293(4) 0.053(6) Uani 1 1 d . . .
H12C H 0.5565 0.2659 0.6193 0.064 Uiso 1 1 calc R . .
C12D C 0.3269(4) 0.2272(4) 0.8284(4) 0.043(5) Uani 1 1 d . . .
H12D H 0.3072 0.2159 0.8224 0.051 Uiso 1 1 calc R . .
C13 C 0.4032(4) -0.0080(4) 0.7621(4) 0.047(5) Uani 1 1 d . . .
H13 H 0.3989 -0.0219 0.7417 0.056 Uiso 1 1 calc R . .
C13B C 0.6140(3) 0.1590(3) 1.0098(4) 0.037(4) Uani 1 1 d . . .
H13B H 0.6240 0.1523 1.0259 0.045 Uiso 1 1 calc R . .
C13C C 0.5643(3) 0.2325(4) 0.6171(4) 0.038(4) Uani 1 1 d . . .
H13C H 0.5796 0.2408 0.5985 0.045 Uiso 1 1 calc R . .
C13D C 0.3431(4) 0.2555(4) 0.8148(4) 0.045(5) Uani 1 1 d . . .
H13D H 0.3335 0.2636 0.8009 0.053 Uiso 1 1 calc R . .
C14 C 0.3853(3) 0.0019(3) 0.7702(4) 0.033(4) Uani 1 1 d . . .
H14 H 0.3691 -0.0039 0.7535 0.040 Uiso 1 1 calc R . .
C14B C 0.5979(3) 0.1684(4) 1.0283(4) 0.047(5) Uani 1 1 d . . .
H14B H 0.5966 0.1681 1.0569 0.056 Uiso 1 1 calc R . .
C14C C 0.5553(3) 0.2060(4) 0.6330(4) 0.041(4) Uani 1 1 d . . .
H14C H 0.5649 0.1960 0.6256 0.049 Uiso 1 1 calc R . .
C14D C 0.3719(4) 0.2719(4) 0.8207(4) 0.041(4) Uani 1 1 d . . .
H14D H 0.3824 0.2908 0.8105 0.049 Uiso 1 1 calc R . .
C16 C 0.4764(4) 0.0212(4) 0.8372(4) 0.038(4) Uani 1 1 d . . .
H16A H 0.4865 0.0261 0.8110 0.046 Uiso 1 1 calc R . .
H16B H 0.4653 0.0002 0.8401 0.046 Uiso 1 1 calc R . .
C16B C 0.6173(4) 0.1601(4) 0.8814(4) 0.047(5) Uani 1 1 d . . .
H16C H 0.6092 0.1396 0.8874 0.056 Uiso 1 1 calc R . .
H16D H 0.6377 0.1703 0.8891 0.056 Uiso 1 1 calc R . .
C16C C 0.5215(4) 0.2758(4) 0.6570(4) 0.043(5) Uani 1 1 d . . .
H16E H 0.5215 0.2773 0.6272 0.051 Uiso 1 1 calc R . .
H16F H 0.5410 0.2887 0.6671 0.051 Uiso 1 1 calc R . .
C16D C 0.2982(3) 0.1706(3) 0.8589(4) 0.035(4) Uani 1 1 d . . .
H16G H 0.2950 0.1675 0.8295 0.043 Uiso 1 1 calc R . .
H16H H 0.2868 0.1788 0.8692 0.043 Uiso 1 1 calc R . .
C17 C 0.4976(4) 0.0352(3) 0.8728(4) 0.032(4) Uani 1 1 d . . .
C17B C 0.6142(3) 0.1643(4) 0.8373(4) 0.036(4) Uani 1 1 d . . .
C17C C 0.5008(3) 0.2833(3) 0.6752(4) 0.031(4) Uani 1 1 d . . .
C17D C 0.2899(4) 0.1432(4) 0.8796(4) 0.039(4) Uani 1 1 d . . .
C18 C 0.5266(4) 0.0498(4) 0.8646(4) 0.041(5) Uani 1 1 d . . .
H18 H 0.5331 0.0522 0.8376 0.049 Uiso 1 1 calc R . .
C18B C 0.6050(3) 0.1831(3) 0.8245(4) 0.037(4) Uani 1 1 d . . .
H18B H 0.5992 0.1923 0.8434 0.045 Uiso 1 1 calc R . .
C18C C 0.4758(3) 0.2644(4) 0.6909(4) 0.034(4) Uani 1 1 d . . .
H18C H 0.4707 0.2449 0.6920 0.040 Uiso 1 1 calc R . .
C18D C 0.3069(4) 0.1413(4) 0.9089(4) 0.039(4) Uani 1 1 d . . .
H18D H 0.3248 0.1572 0.9157 0.046 Uiso 1 1 calc R . .
C19 C 0.5468(3) 0.0615(3) 0.8973(4) 0.032(4) Uani 1 1 d . . .
C19B C 0.6047(3) 0.1881(4) 0.7809(4) 0.038(4) Uani 1 1 d . . .
C19C C 0.4565(3) 0.2726(4) 0.7061(4) 0.039(4) Uani 1 1 d . . .
C19D C 0.2964(4) 0.1138(4) 0.9293(4) 0.043(5) Uani 1 1 d . . .
C20 C 0.5761(4) 0.0769(4) 0.8918(5) 0.044(4) Uani 1 1 d . . .
H20 H 0.5839 0.0812 0.8653 0.053 Uiso 1 1 calc R . .
C20B C 0.5951(4) 0.2066(4) 0.7676(5) 0.049(5) Uani 1 1 d . . .
H20B H 0.5884 0.2152 0.7864 0.059 Uiso 1 1 calc R . .
C20C C 0.4294(4) 0.2518(4) 0.7222(4) 0.047(5) Uani 1 1 d . . .
H20C H 0.4245 0.2324 0.7236 0.057 Uiso 1 1 calc R . .
C20D C 0.3140(4) 0.1110(4) 0.9601(4) 0.057(5) Uani 1 1 d . . .
H20D H 0.3325 0.1264 0.9659 0.068 Uiso 1 1 calc R . .
C21 C 0.5939(4) 0.0859(4) 0.9244(6) 0.059(6) Uani 1 1 d . . .
H21 H 0.6139 0.0961 0.9201 0.071 Uiso 1 1 calc R . .
C21B C 0.5956(4) 0.2122(4) 0.7272(5) 0.053(5) Uani 1 1 d . . .
H21B H 0.5908 0.2258 0.7179 0.063 Uiso 1 1 calc R . .
C21C C 0.4108(4) 0.2600(4) 0.7355(4) 0.053(5) Uani 1 1 d . . .
H21C H 0.3925 0.2460 0.7451 0.063 Uiso 1 1 calc R . .
C21D C 0.3031(4) 0.0858(4) 0.9804(4) 0.049(5) Uani 1 1 d . . .
H21D H 0.3138 0.0839 1.0016 0.059 Uiso 1 1 calc R . .
C22 C 0.5837(4) 0.0805(4) 0.9633(5) 0.056(5) Uani 1 1 d . . .
H22 H 0.5966 0.0854 0.9853 0.068 Uiso 1 1 calc R . .
C22B C 0.6034(4) 0.1977(5) 0.6998(5) 0.064(6) Uani 1 1 d . . .
H22B H 0.6028 0.2009 0.6717 0.077 Uiso 1 1 calc R . .
C22C C 0.4179(5) 0.2884(5) 0.7352(4) 0.061(6) Uani 1 1 d . . .
H22C H 0.4047 0.2934 0.7460 0.073 Uiso 1 1 calc R . .
C22D C 0.2760(4) 0.0624(4) 0.9704(5) 0.062(6) Uani 1 1 d . . .
H22D H 0.2691 0.0449 0.9846 0.075 Uiso 1 1 calc R . .
C23 C 0.5555(4) 0.0684(4) 0.9703(4) 0.051(5) Uani 1 1 d . . .
H23 H 0.5487 0.0669 0.9971 0.061 Uiso 1 1 calc R . .
C23B C 0.6115(4) 0.1801(5) 0.7113(5) 0.059(6) Uani 1 1 d . . .
H23B H 0.6171 0.1713 0.6914 0.071 Uiso 1 1 calc R . .
C23C C 0.4428(4) 0.3092(4) 0.7204(4) 0.056(6) Uani 1 1 d . . .
H23C H 0.4470 0.3284 0.7201 0.068 Uiso 1 1 calc R . .
C23D C 0.2606(4) 0.0647(5) 0.9421(5) 0.055(5) Uani 1 1 d . . .
H23D H 0.2427 0.0485 0.9360 0.066 Uiso 1 1 calc R . .
C24 C 0.5357(4) 0.0577(3) 0.9373(4) 0.035(4) Uani 1 1 d . . .
C24B C 0.6124(3) 0.1730(4) 0.7531(5) 0.047(5) Uani 1 1 d . . .
C24C C 0.4633(4) 0.3016(4) 0.7047(4) 0.049(5) Uani 1 1 d . . .
C24D C 0.2693(4) 0.0905(4) 0.9195(5) 0.047(5) Uani 1 1 d . . .
C25 C 0.5057(4) 0.0426(4) 0.9433(5) 0.042(4) Uani 1 1 d . . .
H25 H 0.4984 0.0398 0.9700 0.051 Uiso 1 1 calc R . .
C25B C 0.6208(3) 0.1546(4) 0.7684(4) 0.043(5) Uani 1 1 d . . .
H25B H 0.6255 0.1442 0.7499 0.052 Uiso 1 1 calc R . .
C25C C 0.4903(4) 0.3221(4) 0.6893(5) 0.052(5) Uani 1 1 d . . .
H25C H 0.4960 0.3418 0.6899 0.062 Uiso 1 1 calc R . .
C25D C 0.2529(4) 0.0935(3) 0.8888(4) 0.041(4) Uani 1 1 d . . .
H25D H 0.2352 0.0777 0.8810 0.049 Uiso 1 1 calc R . .
C26 C 0.4869(4) 0.0319(3) 0.9113(4) 0.035(4) Uani 1 1 d . . .
H26 H 0.4669 0.0224 0.9157 0.042 Uiso 1 1 calc R . .
C26B C 0.6227(4) 0.1506(4) 0.8081(5) 0.046(5) Uani 1 1 d . . .
H26B H 0.6298 0.1386 0.8168 0.055 Uiso 1 1 calc R . .
C26C C 0.5078(4) 0.3136(3) 0.6739(4) 0.051(5) Uani 1 1 d . . .
H26C H 0.5252 0.3274 0.6617 0.061 Uiso 1 1 calc R . .
C26D C 0.2625(3) 0.1193(4) 0.8703(4) 0.043(5) Uani 1 1 d . . .
H26D H 0.2508 0.1214 0.8510 0.052 Uiso 1 1 calc R . .
C28 C 0.3265(3) 0.0400(3) 0.9360(4) 0.029(4) Uani 1 1 d . . .
H28 H 0.3077 0.0354 0.9291 0.034 Uiso 1 1 calc R . .
C28B C 0.5437(4) 0.2646(4) 1.0094(4) 0.038(4) Uani 1 1 d . . .
H28B H 0.5365 0.2665 1.0347 0.046 Uiso 1 1 calc R . .
C28C C 0.4350(4) 0.0793(4) 0.7122(4) 0.043(5) Uani 1 1 d . . .
H28C H 0.4388 0.0640 0.7142 0.052 Uiso 1 1 calc R . .
C28D C 0.4844(3) 0.2916(3) 0.9555(4) 0.031(4) Uani 1 1 d . . .
H28D H 0.5015 0.3089 0.9501 0.037 Uiso 1 1 calc R . .
C29 C 0.3317(3) 0.0345(3) 0.9774(4) 0.028(4) Uani 1 1 d . . .
C29B C 0.5582(3) 0.2902(3) 0.9860(4) 0.030(4) Uani 1 1 d . . .
C29C C 0.4064(3) 0.0717(3) 0.6998(4) 0.025(3) Uani 1 1 d . . .
C29D C 0.4780(4) 0.2837(3) 0.9976(4) 0.038(4) Uani 1 1 d . . .
C30 C 0.3596(3) 0.0466(3) 0.9921(3) 0.023(3) Uani 1 1 d . . .
C30B C 0.5643(3) 0.2878(3) 0.9448(4) 0.029(4) Uani 1 1 d . . .
C30C C 0.3969(3) 0.0915(3) 0.7056(3) 0.030(4) Uani 1 1 d . . .
C30D C 0.4574(3) 0.2556(3) 1.0083(4) 0.031(4) Uani 1 1 d . . .
C31 C 0.3631(4) 0.0449(3) 1.0347(4) 0.037(4) Uani 1 1 d . . .
C31B C 0.5764(3) 0.3134(3) 0.9212(4) 0.029(4) Uani 1 1 d . . .
C31C C 0.3678(3) 0.0820(3) 0.6970(3) 0.026(4) Uani 1 1 d . . .
C31D C 0.4542(3) 0.2488(3) 1.0515(4) 0.027(4) Uani 1 1 d . . .
C32 C 0.3386(4) 0.0319(4) 1.0596(4) 0.043(5) Uani 1 1 d . . .
H32 H 0.3409 0.0316 1.0880 0.051 Uiso 1 1 calc R . .
C32B C 0.5834(4) 0.3393(4) 0.9392(5) 0.044(4) Uani 1 1 d . . .
H32B H 0.5923 0.3563 0.9235 0.053 Uiso 1 1 calc R . .
C32C C 0.3496(3) 0.0551(3) 0.6813(4) 0.029(4) Uani 1 1 d . . .
H32C H 0.3305 0.0496 0.6744 0.034 Uiso 1 1 calc R . .
C32D C 0.4707(3) 0.2692(4) 1.0791(4) 0.036(4) Uani 1 1 d . . .
H32D H 0.4685 0.2643 1.1069 0.043 Uiso 1 1 calc R . .
C33 C 0.3120(4) 0.0198(4) 1.0439(5) 0.049(5) Uani 1 1 d . . .
H33 H 0.2959 0.0103 1.0612 0.059 Uiso 1 1 calc R . .
C33B C 0.5774(4) 0.3408(4) 0.9803(4) 0.039(4) Uani 1 1 d . . .
H33B H 0.5820 0.3585 0.9924 0.047 Uiso 1 1 calc R . .
C33C C 0.3600(3) 0.0360(4) 0.6757(4) 0.040(4) Uani 1 1 d . . .
H33C H 0.3478 0.0173 0.6654 0.047 Uiso 1 1 calc R . .
C33D C 0.4907(4) 0.2971(4) 1.0681(4) 0.048(5) Uani 1 1 d . . .
H33D H 0.5013 0.3110 1.0881 0.058 Uiso 1 1 calc R . .
C34 C 0.3080(4) 0.0213(4) 1.0031(4) 0.051(5) Uani 1 1 d . . .
H34 H 0.2893 0.0133 0.9924 0.061 Uiso 1 1 calc R . .
C34B C 0.5651(4) 0.3165(3) 1.0019(4) 0.040(4) Uani 1 1 d . . .
H34B H 0.5610 0.3175 1.0295 0.048 Uiso 1 1 calc R . .
C34C C 0.3879(4) 0.0445(4) 0.6851(4) 0.042(4) Uani 1 1 d . . .
H34C H 0.3946 0.0315 0.6816 0.051 Uiso 1 1 calc R . .
C34D C 0.4947(4) 0.3041(4) 1.0281(4) 0.042(4) Uani 1 1 d . . .
H34D H 0.5089 0.3228 1.0203 0.051 Uiso 1 1 calc R . .
C36 C 0.3968(4) 0.0600(4) 1.0882(4) 0.040(4) Uani 1 1 d . . .
H36A H 0.3879 0.0405 1.0998 0.049 Uiso 1 1 calc R . .
H36B H 0.3888 0.0706 1.1022 0.049 Uiso 1 1 calc R . .
C36B C 0.5983(3) 0.3349(3) 0.8583(4) 0.038(4) Uani 1 1 d . . .
H36C H 0.6166 0.3477 0.8721 0.046 Uiso 1 1 calc R . .
H36D H 0.5880 0.3455 0.8537 0.046 Uiso 1 1 calc R . .
C36C C 0.3331(4) 0.0966(4) 0.6893(5) 0.045(5) Uani 1 1 d . . .
H36E H 0.3175 0.0805 0.7042 0.053 Uiso 1 1 calc R . .
H36F H 0.3312 0.0916 0.6603 0.053 Uiso 1 1 calc R . .
C36D C 0.4262(4) 0.2136(4) 1.1010(4) 0.042(4) Uani 1 1 d . . .
H36G H 0.4212 0.2270 1.1139 0.050 Uiso 1 1 calc R . .
H36H H 0.4419 0.2136 1.1164 0.050 Uiso 1 1 calc R . .
C37 C 0.4280(4) 0.0748(3) 1.0936(4) 0.035(4) Uani 1 1 d . . .
C37B C 0.6036(3) 0.3239(3) 0.8178(4) 0.034(4) Uiso 1 1 d . . .
C37C C 0.3315(4) 0.1236(3) 0.6955(4) 0.036(4) Uani 1 1 d . . .
C37D C 0.4004(3) 0.1837(3) 1.0988(4) 0.030(4) Uani 1 1 d . . .
C38 C 0.4455(4) 0.0788(3) 1.0624(4) 0.038(4) Uani 1 1 d . . .
H38 H 0.4377 0.0732 1.0360 0.045 Uiso 1 1 calc R . .
C38B C 0.5959(3) 0.3313(3) 0.7830(4) 0.037(4) Uani 1 1 d . . .
H38B H 0.5869 0.3425 0.7835 0.044 Uiso 1 1 calc R . .
C38C C 0.3100(3) 0.1233(4) 0.7181(4) 0.038(4) Uani 1 1 d . . .
H38C H 0.2961 0.1062 0.7309 0.046 Uiso 1 1 calc R . .
C46D C 0.3774(3) 0.1791(4) 1.0757(4) 0.038(4) Uani 1 1 d . . .
H46D H 0.3780 0.1939 1.0596 0.045 Uiso 1 1 calc R . .
C39 C 0.4765(4) 0.0918(3) 1.0684(4) 0.041(5) Uani 1 1 d . . .
C39B C 0.6015(3) 0.3219(3) 0.7450(4) 0.040(4) Uani 1 1 d . . .
C39C C 0.3086(3) 0.1491(3) 0.7224(4) 0.032(4) Uiso 1 1 d . . .
C45D C 0.3538(4) 0.1527(4) 1.0765(4) 0.043(4) Uani 1 1 d . . .
H45D H 0.3374 0.1496 1.0617 0.052 Uiso 1 1 calc R . .
C40 C 0.4949(4) 0.0964(3) 1.0352(4) 0.041(4) Uani 1 1 d . . .
H40 H 0.4873 0.0917 1.0086 0.049 Uiso 1 1 calc R . .
C40B C 0.5940(4) 0.3284(4) 0.7067(4) 0.045(5) Uani 1 1 d . . .
H40B H 0.5838 0.3384 0.7055 0.054 Uiso 1 1 calc R . .
C40C C 0.2870(4) 0.1503(4) 0.7448(4) 0.052(5) Uani 1 1 d . . .
H40C H 0.2732 0.1337 0.7586 0.062 Uiso 1 1 calc R . .
C44D C 0.3526(3) 0.1297(3) 1.0985(4) 0.032(4) Uani 1 1 d . . .
C41 C 0.5240(4) 0.1080(4) 1.0415(5) 0.055(5) Uani 1 1 d . . .
H41 H 0.5361 0.1100 1.0195 0.066 Uiso 1 1 calc R . .
C41B C 0.6013(4) 0.3207(4) 0.6731(5) 0.051(5) Uani 1 1 d . . .
H41B H 0.5967 0.3260 0.6481 0.062 Uiso 1 1 calc R . .
C41C C 0.2855(4) 0.1740(5) 0.7469(4) 0.057(6) Uani 1 1 d . . .
H41C H 0.2704 0.1743 0.7612 0.069 Uiso 1 1 calc R . .
C43D C 0.3273(4) 0.1022(4) 1.1000(5) 0.053(5) Uani 1 1 d . . .
H43D H 0.3110 0.0992 1.0854 0.064 Uiso 1 1 calc R . .
C42 C 0.5355(4) 0.1167(4) 1.0804(6) 0.061(6) Uani 1 1 d . . .
H42 H 0.5555 0.1251 1.0848 0.073 Uiso 1 1 calc R . .
C42B C 0.6152(4) 0.3053(5) 0.6724(5) 0.083(9) Uani 1 1 d . . .
H42B H 0.6199 0.3000 0.6475 0.099 Uiso 1 1 calc R . .
C42C C 0.3076(5) 0.1998(5) 0.7269(5) 0.067(6) Uani 1 1 d . . .
H42C H 0.3069 0.2170 0.7286 0.080 Uiso 1 1 calc R . .
C42D C 0.3259(5) 0.0803(4) 1.1215(5) 0.058(6) Uani 1 1 d . . .
H42D H 0.3090 0.0622 1.1221 0.070 Uiso 1 1 calc R . .
C43 C 0.5177(4) 0.1128(3) 1.1116(5) 0.051(5) Uani 1 1 d . . .
H43 H 0.5255 0.1178 1.1380 0.062 Uiso 1 1 calc R . .
C43B C 0.6222(4) 0.2975(4) 0.7088(5) 0.054(5) Uani 1 1 d . . .
H43B H 0.6316 0.2867 0.7087 0.065 Uiso 1 1 calc R . .
C43C C 0.3286(4) 0.1995(4) 0.7063(5) 0.056(5) Uani 1 1 d . . .
H43C H 0.3426 0.2164 0.6933 0.067 Uiso 1 1 calc R . .
C41D C 0.3504(4) 0.0851(5) 1.1430(5) 0.056(5) Uani 1 1 d . . .
H41D H 0.3498 0.0700 1.1584 0.068 Uiso 1 1 calc R . .
C44 C 0.4883(4) 0.1018(4) 1.1068(5) 0.042(4) Uani 1 1 d . . .
C44B C 0.6155(3) 0.3054(3) 0.7458(4) 0.036(4) Uani 1 1 d . . .
C44C C 0.3303(3) 0.1744(4) 0.7036(4) 0.037(4) Uani 1 1 d . . .
C40D C 0.3750(5) 0.1110(4) 1.1424(4) 0.055(6) Uani 1 1 d . . .
H40D H 0.3911 0.1134 1.1570 0.065 Uiso 1 1 calc R . .
C45 C 0.4682(4) 0.0967(4) 1.1385(4) 0.045(5) Uani 1 1 d . . .
H45 H 0.4752 0.1027 1.1651 0.055 Uiso 1 1 calc R . .
C45B C 0.6219(4) 0.2980(4) 0.7839(5) 0.043(4) Uani 1 1 d . . .
H45B H 0.6308 0.2867 0.7851 0.052 Uiso 1 1 calc R . .
C45C C 0.3517(4) 0.1731(4) 0.6820(4) 0.043(4) Uani 1 1 d . . .
H45C H 0.3660 0.1898 0.6692 0.052 Uiso 1 1 calc R . .
C39D C 0.3768(4) 0.1338(4) 1.1208(4) 0.041(5) Uani 1 1 d . . .
C46 C 0.4407(4) 0.0842(4) 1.1326(4) 0.043(5) Uani 1 1 d . . .
H46 H 0.4286 0.0813 1.1550 0.052 Uiso 1 1 calc R . .
C46B C 0.6157(4) 0.3068(4) 0.8181(5) 0.044(5) Uani 1 1 d . . .
H46B H 0.6198 0.3011 0.8432 0.053 Uiso 1 1 calc R . .
C46C C 0.3527(4) 0.1487(4) 0.6788(4) 0.042(4) Uani 1 1 d . . .
H46C H 0.3681 0.1489 0.6649 0.051 Uiso 1 1 calc R . .
C38D C 0.4012(4) 0.1630(4) 1.1203(4) 0.036(4) Uani 1 1 d . . .
H38D H 0.4178 0.1673 1.1353 0.044 Uiso 1 1 calc R . .
O1 O 0.3752(2) 0.0148(2) 0.9138(3) 0.038(3) Uani 1 1 d . . .
O1B O 0.5292(2) 0.2031(2) 0.9228(2) 0.036(3) Uani 1 1 d . . .
O1C O 0.4629(2) 0.1600(2) 0.7609(2) 0.035(3) Uani 1 1 d . . .
O1D O 0.4075(2) 0.2589(2) 0.9491(3) 0.036(3) Uani 1 1 d . . .
O2 O 0.4123(2) 0.0902(2) 0.8989(3) 0.040(3) Uani 1 1 d . . .
O2B O 0.5964(2) 0.2488(2) 0.9680(2) 0.034(3) Uani 1 1 d . . .
O2C O 0.4542(2) 0.1442(2) 0.6550(2) 0.036(3) Uani 1 1 d . . .
O2D O 0.4299(2) 0.2139(2) 0.9025(2) 0.031(3) Uani 1 1 d . . .
O10 O 0.4201(2) 0.0493(2) 0.8564(2) 0.033(3) Uani 1 1 d . . .
O10B O 0.5724(2) 0.1901(2) 0.9400(3) 0.041(3) Uani 1 1 d . . .
O10C O 0.4962(2) 0.1970(2) 0.6967(3) 0.033(3) Uani 1 1 d . . .
O10D O 0.3829(2) 0.2205(2) 0.8795(3) 0.034(3) Uani 1 1 d . . .
O15 O 0.4584(2) 0.0337(2) 0.8410(2) 0.035(3) Uani 1 1 d . . .
O15B O 0.6025(2) 0.1711(3) 0.9031(3) 0.044(3) Uani 1 1 d . . .
O15C O 0.5122(2) 0.2474(2) 0.6689(3) 0.043(3) Uani 1 1 d . . .
O15D O 0.3276(2) 0.1893(2) 0.8669(3) 0.044(3) Uani 1 1 d . . .
O30 O 0.3825(2) 0.0603(2) 0.9702(2) 0.036(3) Uani 1 1 d . . .
O30B O 0.5582(2) 0.2638(2) 0.9271(2) 0.032(3) Uani 1 1 d . . .
O30C O 0.4132(2) 0.1174(2) 0.7202(2) 0.028(2) Uani 1 1 d . . .
O30D O 0.4419(2) 0.2359(2) 0.9823(2) 0.031(3) Uani 1 1 d . . .
O35 O 0.3911(2) 0.0585(2) 1.0473(3) 0.042(3) Uani 1 1 d . . .
O35B O 0.5813(2) 0.3097(2) 0.8818(2) 0.039(3) Uani 1 1 d . . .
O35C O 0.3599(2) 0.1021(2) 0.7040(3) 0.038(3) Uani 1 1 d . . .
O35D O 0.4344(2) 0.2214(2) 1.0587(2) 0.032(3) Uani 1 1 d . . .
N50 N 0.5084(3) 0.1262(3) 0.8905(4) 0.054(4) Uani 1 1 d . . .
C51 C 0.4992(4) 0.1335(4) 0.9277(5) 0.066(6) Uiso 1 1 d . . .
H51A H 0.5148 0.1409 0.9475 0.099 Uiso 1 1 calc R . .
H51B H 0.4826 0.1165 0.9387 0.099 Uiso 1 1 calc R . .
H51C H 0.4940 0.1482 0.9221 0.099 Uiso 1 1 calc R . .
C52 C 0.4864(7) 0.1009(7) 0.8716(8) 0.129(10) Uiso 1 1 d . . .
H52A H 0.4708 0.1039 0.8635 0.193 Uiso 1 1 calc R . .
H52B H 0.4793 0.0850 0.8907 0.193 Uiso 1 1 calc R . .
H52C H 0.4942 0.0965 0.8477 0.193 Uiso 1 1 calc R . .
C53 C 0.5278(5) 0.1507(5) 0.8666(6) 0.072(6) Uiso 1 1 d . . .
H53A H 0.5175 0.1598 0.8554 0.108 Uiso 1 1 calc R . .
H53B H 0.5356 0.1446 0.8446 0.108 Uiso 1 1 calc R . .
H53C H 0.5434 0.1644 0.8838 0.108 Uiso 1 1 calc R . .
C54 C 0.5265(11) 0.1130(11) 0.9019(13) 0.24(2) Uiso 1 1 d . . .
H54A H 0.5155 0.0923 0.8975 0.366 Uiso 1 1 calc R . .
H54B H 0.5319 0.1168 0.9304 0.366 Uiso 1 1 calc R . .
H54C H 0.5437 0.1213 0.8852 0.366 Uiso 1 1 calc R . .
N50B N 0.3881(3) 0.1656(3) 0.8110(4) 0.058(5) Uani 1 1 d . . .
C51B C 0.4143(4) 0.1919(4) 0.8083(5) 0.066(6) Uiso 1 1 d . . .
H51D H 0.4272 0.1928 0.8297 0.098 Uiso 1 1 calc R . .
H51E H 0.4107 0.2078 0.8113 0.098 Uiso 1 1 calc R . .
H51F H 0.4231 0.1932 0.7819 0.098 Uiso 1 1 calc R . .
C52B C 0.3834(8) 0.1460(8) 0.7831(9) 0.150(13) Uiso 1 1 d . . .
H52D H 0.3647 0.1290 0.7879 0.224 Uiso 1 1 calc R . .
H52E H 0.3983 0.1408 0.7848 0.224 Uiso 1 1 calc R . .
H52F H 0.3836 0.1537 0.7563 0.224 Uiso 1 1 calc R . .
C53B C 0.3772(5) 0.1569(5) 0.8516(6) 0.082(7) Uiso 1 1 d . . .
H53D H 0.3568 0.1428 0.8505 0.123 Uiso 1 1 calc R . .
H53E H 0.3800 0.1736 0.8671 0.123 Uiso 1 1 calc R . .
H53F H 0.3873 0.1484 0.8648 0.123 Uiso 1 1 calc R . .
C54B C 0.3655(9) 0.1710(9) 0.7918(11) 0.195(17) Uiso 1 1 d . . .
H54D H 0.3640 0.1856 0.8073 0.293 Uiso 1 1 calc R . .
H54E H 0.3471 0.1533 0.7917 0.293 Uiso 1 1 calc R . .
H54F H 0.3711 0.1777 0.7640 0.293 Uiso 1 1 calc R . .
N50C N 0.5224(4) 0.2346(3) 0.7984(4) 0.052(4) Uani 1 1 d . . .
C51C C 0.4951(5) 0.2306(5) 0.7822(6) 0.078(6) Uiso 1 1 d . . .
H51G H 0.4792 0.2150 0.7967 0.116 Uiso 1 1 calc R . .
H51H H 0.4937 0.2259 0.7534 0.116 Uiso 1 1 calc R . .
H51I H 0.4944 0.2482 0.7858 0.116 Uiso 1 1 calc R . .
C52C C 0.5234(5) 0.2082(5) 0.7988(6) 0.075(6) Uiso 1 1 d . . .
H52G H 0.5417 0.2118 0.8101 0.113 Uiso 1 1 calc R . .
H52H H 0.5215 0.2009 0.7712 0.113 Uiso 1 1 calc R . .
H52I H 0.5078 0.1940 0.8154 0.113 Uiso 1 1 calc R . .
C53C C 0.5349(8) 0.2518(7) 0.8313(9) 0.151(13) Uiso 1 1 d . . .
H53G H 0.5227 0.2433 0.8550 0.226 Uiso 1 1 calc R . .
H53H H 0.5373 0.2707 0.8262 0.226 Uiso 1 1 calc R . .
H53I H 0.5536 0.2536 0.8361 0.226 Uiso 1 1 calc R . .
C54C C 0.5441(9) 0.2560(9) 0.7692(11) 0.196(17) Uiso 1 1 d . . .
H54G H 0.5343 0.2613 0.7490 0.293 Uiso 1 1 calc R . .
H54H H 0.5541 0.2474 0.7557 0.293 Uiso 1 1 calc R . .
H54I H 0.5579 0.2730 0.7840 0.293 Uiso 1 1 calc R . .
N50D N 0.4157(4) 0.1406(3) 0.9850(4) 0.060(5) Uani 1 1 d . . .
C51D C 0.4342(5) 0.1281(5) 0.9852(6) 0.072(6) Uiso 1 1 d . . .
H51J H 0.4517 0.1405 1.0002 0.109 Uiso 1 1 calc R . .
H51K H 0.4391 0.1260 0.9574 0.109 Uiso 1 1 calc R . .
H51L H 0.4243 0.1093 0.9982 0.109 Uiso 1 1 calc R . .
C52D C 0.4257(9) 0.1679(9) 0.9967(11) 0.183(16) Uiso 1 1 d . . .
H52J H 0.4321 0.1804 0.9730 0.274 Uiso 1 1 calc R . .
H52K H 0.4419 0.1736 1.0152 0.274 Uiso 1 1 calc R . .
H52L H 0.4106 0.1695 1.0106 0.274 Uiso 1 1 calc R . .
C53D C 0.3966(5) 0.1317(5) 0.9512(5) 0.075(6) Uiso 1 1 d . . .
H53J H 0.4046 0.1462 0.9300 0.113 Uiso 1 1 calc R . .
H53K H 0.3781 0.1290 0.9598 0.113 Uiso 1 1 calc R . .
H53L H 0.3941 0.1136 0.9407 0.113 Uiso 1 1 calc R . .
C54D C 0.3993(8) 0.1282(8) 1.0245(9) 0.163(14) Uiso 1 1 d . . .
H54J H 0.4099 0.1409 1.0469 0.244 Uiso 1 1 calc R . .
H54K H 0.3971 0.1093 1.0291 0.244 Uiso 1 1 calc R . .
H54L H 0.3805 0.1265 1.0226 0.244 Uiso 1 1 calc R . .
N50E N 0.6667 0.3333 0.9638(7) 0.064(8) Uani 1 3 d S . .
C51E C 0.6667 0.3333 0.9230(15) 0.16(2) Uiso 1 3 d S . .
H51M H 0.6671 0.3165 0.9132 0.242 Uiso 0.33 1 calc PR . .
H51N H 0.6835 0.3506 0.9132 0.242 Uiso 0.33 1 calc PR . .
H51O H 0.6494 0.3329 0.9132 0.242 Uiso 0.33 1 calc PR . .
C52E C 0.6388(5) 0.3289(6) 0.9813(6) 0.091(7) Uiso 1 1 d . . .
H52M H 0.6345 0.3430 0.9699 0.137 Uiso 1 1 calc R . .
H52N H 0.6405 0.3311 1.0107 0.137 Uiso 1 1 calc R . .
H52O H 0.6234 0.3097 0.9746 0.137 Uiso 1 1 calc R . .
N50F N 0.2261(4) -0.0480(3) 1.2286(4) 0.059(4) Uani 1 1 d . . .
C51F C 0.2447(5) -0.0285(5) 1.2594(6) 0.078(6) Uiso 1 1 d . . .
H51P H 0.2332 -0.0283 1.2821 0.116 Uiso 1 1 calc R . .
H51Q H 0.2556 -0.0092 1.2480 0.116 Uiso 1 1 calc R . .
H51R H 0.2579 -0.0347 1.2688 0.116 Uiso 1 1 calc R . .
C52F C 0.2056(5) -0.0391(5) 1.2182(6) 0.083(7) Uiso 1 1 d . . .
H52P H 0.1960 -0.0482 1.1928 0.124 Uiso 1 1 calc R . .
H52Q H 0.2155 -0.0183 1.2150 0.124 Uiso 1 1 calc R . .
H52R H 0.1914 -0.0447 1.2397 0.124 Uiso 1 1 calc R . .
C53F C 0.2425(5) -0.0455(6) 1.1931(6) 0.094(8) Uiso 1 1 d . . .
H53M H 0.2555 -0.0528 1.1990 0.141 Uiso 1 1 calc R . .
H53N H 0.2537 -0.0254 1.1851 0.141 Uiso 1 1 calc R . .
H53O H 0.2297 -0.0566 1.1710 0.141 Uiso 1 1 calc R . .
C54F C 0.2126(10) -0.0755(9) 1.2435(12) 0.207(18) Uiso 1 1 d . . .
H54M H 0.1926 -0.0855 1.2350 0.311 Uiso 1 1 calc R . .
H54N H 0.2137 -0.0750 1.2730 0.311 Uiso 1 1 calc R . .
H54O H 0.2221 -0.0856 1.2330 0.311 Uiso 1 1 calc R . .
N90 N 0.4644(8) 0.1791(8) 0.8844(9) 0.070(9) Uiso 0.50 1 d P A 1
C92 C 0.4881(7) 0.2247(7) 0.9301(8) 0.040(8) Uiso 0.50 1 d P A 1
C91 C 0.4752(9) 0.1989(9) 0.9034(11) 0.063(11) Uiso 0.50 1 d P A 1
N90B N 0.4528(8) 0.1542(8) 0.8567(9) 0.066(9) Uiso 0.50 1 d P B 2
C91B C 0.4412(9) 0.1335(9) 0.8391(10) 0.056(10) Uiso 0.50 1 d P B 2
C92B C 0.4289(7) 0.1082(7) 0.8134(8) 0.037(8) Uiso 0.50 1 d P B 2
N103 N 0.5241(7) 0.1141(7) 0.6313(8) 0.160(11) Uiso 1 1 d . . .
C104 C 0.5098(7) 0.1193(7) 0.6131(8) 0.109(9) Uiso 1 1 d . . .
C105 C 0.4840(7) 0.1166(7) 0.5993(8) 0.124(10) Uiso 1 1 d . . .
H10A H 0.4795 0.1076 0.5727 0.187 Uiso 1 1 calc R . .
H10B H 0.4860 0.1355 0.5974 0.187 Uiso 1 1 calc R . .
H10C H 0.4687 0.1049 0.6183 0.187 Uiso 1 1 calc R . .
N109 N 0.4495(7) 0.3430(7) 0.8622(9) 0.159(11) Uiso 1 1 d . . .
C110 C 0.4380(7) 0.3340(6) 0.8927(8) 0.107(9) Uiso 1 1 d . . .
C111 C 0.4252(6) 0.3243(7) 0.9292(8) 0.118(10) Uiso 1 1 d . . .
H11A H 0.4094 0.3046 0.9263 0.177 Uiso 1 1 calc R . .
H11B H 0.4178 0.3364 0.9389 0.177 Uiso 1 1 calc R . .
H11C H 0.4391 0.3248 0.9485 0.177 Uiso 1 1 calc R . .
N112 N 0.5804(7) 0.2193(7) 1.1081(8) 0.158(10) Uiso 1 1 d . . .
C113 C 0.5987(6) 0.2377(6) 1.0871(7) 0.095(8) Uiso 1 1 d . . .
C114 C 0.6155(6) 0.2585(6) 1.0625(8) 0.114(9) Uiso 1 1 d . . .
H11D H 0.6061 0.2691 1.0544 0.171 Uiso 1 1 calc R . .
H11E H 0.6195 0.2505 1.0386 0.171 Uiso 1 1 calc R . .
H11F H 0.6334 0.2713 1.0764 0.171 Uiso 1 1 calc R . .
N115 N 0.3268(7) 0.0255(7) 1.2300(8) 0.062(9) Uiso 0.50 1 d P . .
C116 C 0.3550(8) 0.0435(8) 1.2259(9) 0.044(8) Uiso 0.50 1 d P . .
C117 C 0.3756(9) 0.0555(9) 1.2191(11) 0.067(11) Uiso 0.50 1 d P . .
H11G H 0.3818 0.0443 1.2033 0.100 Uiso 0.50 1 calc PR . .
H11H H 0.3868 0.0620 1.2441 0.100 Uiso 0.50 1 calc PR . .
H11I H 0.3785 0.0721 1.2033 0.100 Uiso 0.50 1 calc PR . .
Cl1B Cl 0.58854(10) 0.23684(9) 0.86989(10) 0.0425(11) Uani 1 1 d . . .
Cl1C Cl 0.43111(9) 0.18363(9) 0.69859(12) 0.0461(11) Uani 1 1 d . . .
Cl1D Cl 0.37465(9) 0.18908(10) 0.96522(11) 0.0455(11) Uani 1 1 d . . .
Cl1E Cl 0.26481(15) 0.02942(13) 1.19003(18) 0.0912(19) Uani 1 1 d . . .
Cl1F Cl 0.6667 0.3333 1.0825(2) 0.093(4) Uani 1 3 d S . .
Cl1 Cl 0.43926(9) 0.05708(10) 0.95169(10) 0.0457(11) Uani 1 1 d . . .

loop_
_atom_site_aniso_label
_atom_site_aniso_U_11
_atom_site_aniso_U_22
_atom_site_aniso_U_33
_atom_site_aniso_U_23
_atom_site_aniso_U_13
_atom_site_aniso_U_12
U1 0.0258(4) 0.0268(4) 0.0292(3) -0.0084(3) -0.0013(3) 0.0111(3)
U2 0.0368(4) 0.0233(3) 0.0259(2) -0.0042(3) -0.0043(3) 0.0153(3)
U3 0.0255(4) 0.0233(3) 0.0314(3) -0.0076(3) 0.0001(3) 0.0092(3)
U4 0.0339(4) 0.0228(3) 0.0255(2) -0.0042(2) -0.0062(3) 0.0130(3)
N7 0.018(7) 0.026(8) 0.028(6) -0.013(5) -0.011(5) 0.007(6)
N7B 0.029(8) 0.019(7) 0.025(5) 0.003(5) -0.003(5) 0.009(6)
N7C 0.017(7) 0.031(8) 0.034(6) 0.007(6) -0.001(5) 0.015(7)
N7D 0.018(7) 0.037(9) 0.024(5) 0.004(6) 0.009(5) 0.009(7)
N27 0.027(8) 0.044(9) 0.025(5) -0.007(6) -0.006(6) 0.027(7)
N27B 0.038(8) 0.030(8) 0.021(5) -0.009(5) 0.000(5) 0.018(7)
N27C 0.010(7) 0.022(8) 0.032(6) -0.012(5) -0.003(5) -0.002(6)
N27D 0.029(8) 0.020(7) 0.035(6) -0.006(6) -0.010(6) 0.006(7)
C1 0.027(10) 0.009(8) 0.038(7) -0.011(7) -0.011(7) -0.005(8)
C1B 0.036(10) 0.026(9) 0.017(6) -0.005(6) -0.007(6) 0.011(8)
C1C 0.032(10) 0.029(10) 0.027(7) -0.014(7) 0.004(7) 0.016(9)
C1D 0.042(11) 0.007(8) 0.025(7) -0.005(6) -0.011(7) 0.009(8)
C2 0.019(9) 0.012(9) 0.063(10) -0.012(8) 0.003(8) 0.000(8)
C2B 0.050(12) 0.039(11) 0.020(6) -0.003(7) -0.006(7) 0.030(10)
C2C 0.051(13) 0.037(11) 0.029(7) -0.003(7) 0.004(8) 0.024(10)
C2D 0.045(11) 0.012(9) 0.038(8) 0.004(7) 0.027(8) 0.006(8)
C3 0.008(8) 0.018(9) 0.065(10) 0.009(8) -0.005(8) -0.010(8)
C3B 0.059(13) 0.049(12) 0.036(8) -0.019(8) -0.018(9) 0.033(11)
C3C 0.023(10) 0.027(10) 0.039(8) 0.004(7) 0.002(7) 0.002(8)
C3D 0.047(12) 0.031(11) 0.045(9) 0.001(8) -0.012(9) 0.014(10)
C4 0.041(12) 0.066(14) 0.045(9) 0.012(9) 0.004(8) 0.036(11)
C4B 0.036(11) 0.054(13) 0.042(8) -0.002(9) 0.003(8) 0.025(10)
C4C 0.044(12) 0.055(13) 0.038(8) 0.010(8) 0.009(8) 0.023(11)
C4D 0.039(11) 0.015(9) 0.069(11) 0.014(8) 0.017(9) 0.005(9)
C5 0.013(9) 0.042(11) 0.064(10) 0.017(9) 0.009(8) 0.013(9)
C5B 0.062(14) 0.053(13) 0.028(8) 0.015(8) -0.007(8) 0.024(11)
C5C 0.043(12) 0.053(13) 0.040(8) 0.002(8) -0.005(8) 0.030(11)
C5D 0.055(13) 0.052(13) 0.034(8) 0.009(8) 0.009(8) 0.028(11)
C6 0.027(10) 0.049(11) 0.017(6) 0.000(7) -0.003(6) 0.008(9)
C6B 0.022(10) 0.051(12) 0.042(8) 0.001(8) 0.007(8) 0.007(9)
C6C 0.011(9) 0.063(13) 0.033(7) -0.001(8) 0.004(7) 0.016(9)
C6D 0.073(15) 0.037(11) 0.035(8) 0.014(8) 0.015(9) 0.038(11)
C8 0.015(9) 0.056(12) 0.033(8) 0.008(8) -0.003(7) 0.012(9)
C8B 0.026(10) 0.036(11) 0.031(7) -0.001(7) -0.001(7) 0.010(9)
C8C 0.054(12) 0.022(10) 0.032(7) -0.004(7) -0.003(8) 0.022(9)
C8D 0.063(14) 0.030(11) 0.043(9) -0.008(8) 0.001(9) 0.028(10)
C9 0.033(10) 0.031(10) 0.034(8) 0.002(7) 0.010(7) 0.011(9)
C9B 0.030(10) 0.025(10) 0.044(8) 0.016(7) 0.001(7) 0.018(8)
C9C 0.018(9) 0.049(12) 0.024(7) -0.007(7) -0.004(6) 0.010(9)
C9D 0.018(9) 0.029(10) 0.013(6) -0.004(6) -0.006(6) 0.006(8)
C10 0.016(9) 0.027(9) 0.021(6) 0.004(6) -0.017(6) 0.001(8)
C10B 0.047(12) 0.020(9) 0.043(8) -0.012(7) -0.009(8) 0.025(9)
C10C 0.034(10) 0.021(9) 0.018(6) -0.001(6) 0.006(6) 0.010(8)
C10D 0.033(10) 0.029(10) 0.019(6) -0.010(6) -0.008(6) 0.022(9)
C11 0.033(10) 0.029(10) 0.030(7) 0.007(7) 0.001(7) 0.017(9)
C11B 0.044(11) 0.018(9) 0.039(8) -0.010(7) -0.005(8) 0.014(9)
C11C 0.046(12) 0.030(11) 0.025(7) 0.000(7) -0.001(7) 0.012(9)
C11D 0.042(11) 0.042(11) 0.021(7) -0.011(7) -0.010(7) 0.029(10)
C12 0.045(11) 0.024(9) 0.032(7) -0.009(7) -0.006(7) 0.020(9)
C12B 0.024(10) 0.043(12) 0.077(12) 0.000(10) 0.004(9) 0.018(10)
C12C 0.038(11) 0.074(15) 0.022(7) 0.015(8) 0.003(7) 0.009(11)
C12D 0.048(12) 0.051(13) 0.030(7) 0.001(8) 0.009(8) 0.026(10)
C13 0.064(14) 0.042(12) 0.034(8) -0.020(8) -0.016(9) 0.026(11)
C13B 0.023(10) 0.034(11) 0.038(8) 0.015(7) -0.015(7) 0.002(9)
C13C 0.021(9) 0.064(13) 0.025(7) 0.007(8) 0.010(7) 0.019(10)
C13D 0.056(13) 0.056(13) 0.037(8) 0.022(8) 0.012(8) 0.039(11)
C14 0.041(11) 0.042(11) 0.028(7) -0.009(7) -0.016(7) 0.030(9)
C14B 0.032(11) 0.039(12) 0.043(9) 0.016(8) 0.015(8) -0.002(9)
C14C 0.035(11) 0.062(13) 0.038(8) -0.007(9) -0.006(8) 0.033(11)
C14D 0.048(12) 0.058(13) 0.028(7) 0.003(8) 0.000(8) 0.036(11)
C16 0.048(12) 0.034(10) 0.035(8) -0.014(7) -0.003(8) 0.022(9)
C16B 0.051(13) 0.049(12) 0.042(8) -0.003(8) -0.001(8) 0.027(11)
C16C 0.035(11) 0.038(11) 0.042(8) -0.006(8) -0.012(8) 0.008(9)
C16D 0.019(9) 0.036(11) 0.038(8) 0.001(8) -0.008(7) 0.004(9)
C17 0.052(12) 0.027(10) 0.029(7) 0.007(7) 0.002(7) 0.028(9)
C17B 0.002(8) 0.043(11) 0.050(9) 0.006(8) -0.003(7) 0.003(8)
C17C 0.030(10) 0.036(10) 0.028(7) -0.005(7) -0.013(7) 0.017(9)
C17D 0.045(12) 0.053(13) 0.038(8) -0.010(8) 0.013(8) 0.038(11)
C18 0.080(15) 0.044(12) 0.025(7) 0.010(7) 0.026(8) 0.052(11)
C18B 0.012(9) 0.027(10) 0.050(9) -0.002(8) 0.008(7) -0.007(8)
C18C 0.030(10) 0.038(11) 0.025(7) -0.008(7) -0.002(7) 0.011(9)
C18D 0.036(11) 0.048(12) 0.036(8) -0.010(8) 0.006(8) 0.024(10)
C19 0.038(11) 0.024(10) 0.041(8) 0.006(7) 0.015(8) 0.019(9)
C19B 0.017(9) 0.037(11) 0.041(8) 0.009(8) 0.001(7) -0.001(8)
C19C 0.027(10) 0.044(12) 0.034(7) 0.000(8) -0.017(7) 0.008(10)
C19D 0.037(11) 0.069(14) 0.036(8) -0.016(9) -0.001(8) 0.037(11)
C20 0.034(11) 0.036(11) 0.063(10) 0.008(9) 0.006(9) 0.019(10)
C20B 0.040(12) 0.043(12) 0.060(10) 0.002(9) -0.005(9) 0.018(10)
C20C 0.039(12) 0.059(13) 0.041(8) -0.002(9) -0.006(8) 0.022(11)
C20D 0.059(14) 0.071(15) 0.041(9) -0.008(10) -0.008(9) 0.033(12)
C21 0.035(12) 0.034(12) 0.105(15) 0.019(11) 0.028(11) 0.015(10)
C21B 0.023(11) 0.053(13) 0.071(11) -0.010(10) -0.019(9) 0.011(10)
C21C 0.055(13) 0.053(13) 0.030(8) -0.008(8) 0.000(8) 0.013(11)
C21D 0.072(15) 0.053(13) 0.041(9) 0.004(9) 0.007(9) 0.046(12)
C22 0.031(12) 0.056(14) 0.072(12) -0.008(11) -0.016(10) 0.015(11)
C22B 0.035(12) 0.104(19) 0.042(9) 0.013(11) -0.004(9) 0.025(13)
C22C 0.081(17) 0.088(18) 0.035(9) -0.006(10) -0.004(10) 0.059(15)
C22D 0.072(16) 0.056(14) 0.076(12) -0.017(11) 0.025(12) 0.046(13)
C23 0.055(14) 0.066(14) 0.034(8) 0.004(9) 0.001(9) 0.032(12)
C23B 0.022(11) 0.091(18) 0.051(10) -0.011(11) -0.005(9) 0.018(12)
C23C 0.075(16) 0.064(15) 0.030(8) 0.001(9) -0.007(9) 0.034(13)
C23D 0.047(13) 0.090(17) 0.055(10) -0.007(11) 0.012(9) 0.054(13)
C24 0.047(11) 0.030(10) 0.031(7) 0.018(7) 0.015(7) 0.022(9)
C24B 0.012(9) 0.048(12) 0.054(10) -0.021(9) -0.008(8) -0.004(9)
C24C 0.064(14) 0.062(14) 0.032(8) -0.005(9) 0.002(9) 0.040(12)
C24D 0.049(13) 0.044(12) 0.051(10) -0.015(9) 0.009(9) 0.025(11)
C25 0.037(11) 0.035(11) 0.050(9) 0.010(8) 0.011(8) 0.015(9)
C25B 0.031(11) 0.050(12) 0.050(10) -0.019(9) 0.004(8) 0.021(10)
C25C 0.068(15) 0.046(12) 0.057(10) -0.011(9) -0.013(10) 0.040(12)
C25D 0.033(11) 0.017(10) 0.057(9) -0.004(8) -0.006(9) -0.001(8)
C26 0.034(10) 0.031(10) 0.038(8) 0.009(7) 0.004(7) 0.014(9)
C26B 0.038(11) 0.045(12) 0.062(10) -0.006(9) 0.017(9) 0.026(10)
C26C 0.067(15) 0.011(9) 0.045(9) 0.011(7) -0.027(9) -0.002(10)
C26D 0.016(10) 0.053(13) 0.052(9) -0.004(9) 0.012(8) 0.011(9)
C28 0.041(11) 0.018(9) 0.037(8) -0.014(7) -0.001(7) 0.022(8)
C28B 0.056(12) 0.062(13) 0.021(7) 0.003(8) -0.009(7) 0.048(11)
C28C 0.044(12) 0.062(14) 0.050(9) 0.008(9) 0.002(9) 0.046(11)
C28D 0.034(10) 0.008(8) 0.039(8) -0.002(7) 0.007(7) 0.002(8)
C29 0.041(11) 0.019(9) 0.028(7) -0.003(6) 0.005(7) 0.019(8)
C29B 0.041(11) 0.025(10) 0.029(7) 0.000(7) -0.004(7) 0.020(9)
C29C 0.019(9) 0.023(9) 0.034(7) 0.001(7) 0.012(7) 0.012(8)
C29D 0.048(12) 0.026(10) 0.030(7) -0.002(7) -0.023(8) 0.010(9)
C30 0.031(10) 0.013(8) 0.023(6) -0.001(6) 0.001(7) 0.010(8)
C30B 0.021(9) 0.029(10) 0.033(7) -0.008(7) -0.011(7) 0.010(8)
C30C 0.028(10) 0.039(11) 0.013(6) 0.002(6) 0.008(6) 0.010(9)
C30D 0.038(10) 0.034(11) 0.024(7) 0.010(7) 0.008(7) 0.020(9)
C31 0.050(12) 0.039(11) 0.029(7) 0.022(7) 0.024(8) 0.028(10)
C31B 0.017(9) 0.029(10) 0.040(8) 0.007(7) -0.004(7) 0.011(8)
C31C 0.037(10) 0.011(8) 0.023(6) -0.003(6) 0.002(7) 0.008(8)
C31D 0.019(9) 0.037(10) 0.029(7) -0.008(7) -0.006(6) 0.017(8)
C32 0.069(14) 0.045(12) 0.033(8) 0.012(8) 0.011(8) 0.043(11)
C32B 0.045(12) 0.022(10) 0.063(10) -0.010(8) -0.007(9) 0.016(10)
C32C 0.017(9) 0.034(10) 0.033(7) 0.007(7) -0.005(6) 0.011(8)
C32D 0.032(10) 0.050(12) 0.030(7) -0.032(8) -0.019(7) 0.023(10)
C33 0.032(11) 0.042(12) 0.069(11) 0.026(9) 0.004(9) 0.016(10)
C33B 0.048(12) 0.033(11) 0.041(8) -0.012(8) -0.019(8) 0.024(10)
C33C 0.030(11) 0.037(11) 0.047(9) -0.016(8) -0.013(8) 0.014(9)
C33D 0.045(12) 0.040(12) 0.034(8) -0.010(8) -0.019(8) 0.003(10)
C34 0.029(10) 0.085(16) 0.054(10) 0.023(10) 0.011(8) 0.039(11)
C34B 0.062(13) 0.042(11) 0.033(7) -0.009(8) -0.010(8) 0.039(10)
C34C 0.047(12) 0.034(11) 0.057(9) 0.003(8) 0.023(9) 0.028(10)
C34D 0.044(12) 0.040(11) 0.043(9) -0.013(8) -0.010(8) 0.021(10)
C36 0.063(14) 0.041(11) 0.026(7) -0.002(7) -0.007(8) 0.033(11)
C36B 0.017(9) 0.029(10) 0.048(8) -0.009(8) -0.014(7) -0.004(8)
C36C 0.040(12) 0.034(11) 0.051(9) 0.001(8) -0.014(8) 0.013(10)
C36D 0.050(12) 0.059(13) 0.023(7) 0.001(8) 0.003(7) 0.033(11)
C37 0.057(13) 0.028(10) 0.026(7) 0.000(7) 0.002(8) 0.027(10)
C37C 0.046(12) 0.033(11) 0.028(7) 0.004(7) -0.009(7) 0.019(9)
C37D 0.016(9) 0.040(11) 0.031(7) -0.009(7) 0.016(7) 0.012(8)
C38 0.051(12) 0.034(11) 0.032(7) 0.003(7) -0.007(8) 0.024(10)
C38B 0.018(9) 0.016(9) 0.058(9) 0.024(8) 0.004(8) -0.005(8)
C38C 0.013(9) 0.044(11) 0.039(8) -0.008(8) -0.022(7) 0.000(8)
C46D 0.031(11) 0.034(11) 0.045(8) -0.001(8) -0.018(8) 0.014(9)
C39 0.075(15) 0.027(10) 0.033(8) 0.011(7) -0.001(9) 0.035(11)
C39B 0.025(10) 0.030(11) 0.055(9) 0.026(8) 0.007(8) 0.006(9)
C45D 0.041(12) 0.048(13) 0.035(8) -0.007(8) -0.014(8) 0.019(10)
C40 0.043(12) 0.026(10) 0.046(9) 0.011(8) -0.008(8) 0.012(9)
C40B 0.048(12) 0.037(11) 0.054(9) 0.003(9) -0.017(9) 0.025(10)
C40C 0.061(14) 0.072(15) 0.023(7) 0.003(8) 0.006(8) 0.032(12)
C44D 0.028(10) 0.032(10) 0.036(7) -0.002(7) 0.004(7) 0.016(9)
C41 0.060(15) 0.055(14) 0.060(10) 0.021(10) 0.011(10) 0.036(12)
C41B 0.040(13) 0.049(13) 0.061(11) -0.007(10) -0.005(9) 0.019(11)
C41C 0.038(12) 0.083(17) 0.040(9) -0.025(10) -0.007(9) 0.023(12)
C43D 0.039(12) 0.064(15) 0.067(11) -0.003(11) 0.014(10) 0.034(12)
C42 0.038(12) 0.043(13) 0.095(14) 0.039(11) 0.003(11) 0.014(11)
C42B 0.044(14) 0.10(2) 0.030(9) -0.014(11) 0.008(9) -0.021(13)
C42C 0.088(18) 0.085(18) 0.057(11) -0.013(11) -0.016(12) 0.066(16)
C42D 0.071(16) 0.041(13) 0.066(11) -0.004(10) 0.020(11) 0.030(12)
C43 0.068(15) 0.021(10) 0.067(11) 0.006(9) -0.013(11) 0.023(11)
C43B 0.041(12) 0.074(15) 0.051(10) -0.002(10) -0.001(9) 0.030(12)
C43C 0.047(13) 0.065(15) 0.059(10) 0.009(10) 0.017(10) 0.030(12)
C41D 0.071(16) 0.070(16) 0.051(10) -0.001(10) -0.005(11) 0.052(14)
C44 0.050(13) 0.027(10) 0.052(9) 0.007(8) 0.002(9) 0.021(10)
C44B 0.017(9) 0.036(11) 0.049(9) 0.002(8) -0.006(7) 0.010(9)
C44C 0.035(11) 0.056(12) 0.029(7) -0.005(8) -0.007(7) 0.029(10)
C40D 0.084(16) 0.086(17) 0.029(8) 0.019(10) 0.010(9) 0.069(15)
C45 0.055(13) 0.035(11) 0.036(8) -0.009(8) -0.021(8) 0.015(10)
C45B 0.035(11) 0.028(10) 0.071(11) 0.001(9) -0.015(9) 0.019(9)
C45C 0.039(11) 0.041(12) 0.042(8) 0.004(8) 0.000(8) 0.015(10)
C39D 0.076(14) 0.065(14) 0.016(6) 0.009(7) 0.022(8) 0.061(12)
C46 0.048(13) 0.060(13) 0.030(8) -0.001(8) -0.008(8) 0.033(11)
C46B 0.047(12) 0.049(12) 0.048(9) 0.008(9) -0.001(9) 0.033(11)
C46C 0.036(11) 0.041(12) 0.041(8) 0.011(8) 0.006(8) 0.013(10)
C38D 0.046(12) 0.041(11) 0.033(7) -0.001(8) 0.008(8) 0.030(10)
O1 0.035(7) 0.023(6) 0.042(5) 0.004(5) 0.003(5) 0.005(6)
O1B 0.045(8) 0.030(7) 0.035(5) -0.013(5) -0.011(5) 0.020(6)
O1C 0.030(7) 0.026(6) 0.028(5) -0.006(4) -0.005(5) -0.002(5)
O1D 0.041(7) 0.032(7) 0.038(5) -0.005(5) -0.009(5) 0.020(6)
O2 0.047(8) 0.029(7) 0.035(5) -0.005(5) 0.006(5) 0.012(6)
O2B 0.036(7) 0.036(7) 0.032(5) -0.007(5) 0.004(5) 0.019(6)
O2C 0.045(7) 0.035(7) 0.026(5) -0.011(5) -0.010(5) 0.018(6)
O2D 0.031(7) 0.031(6) 0.027(4) -0.016(4) -0.017(4) 0.012(6)
O10 0.035(7) 0.042(7) 0.034(5) -0.022(5) -0.004(5) 0.027(6)
O10B 0.061(9) 0.029(7) 0.031(5) -0.008(5) -0.014(5) 0.022(7)
O10C 0.024(6) 0.032(7) 0.040(5) -0.005(5) 0.011(5) 0.011(5)
O10D 0.035(7) 0.020(6) 0.047(5) -0.009(5) -0.008(5) 0.015(5)
O15 0.051(8) 0.036(7) 0.033(5) -0.013(5) -0.002(5) 0.034(6)
O15B 0.056(8) 0.063(9) 0.033(5) 0.001(5) 0.001(5) 0.045(7)
O15C 0.046(8) 0.034(7) 0.045(6) 0.006(5) 0.014(5) 0.017(6)
O15D 0.042(8) 0.030(7) 0.061(6) 0.007(6) 0.001(6) 0.019(6)
O30 0.022(6) 0.044(7) 0.023(4) -0.014(5) 0.002(4) 0.003(6)
O30B 0.057(8) 0.018(6) 0.017(4) -0.005(4) -0.005(5) 0.014(6)
O30C 0.021(6) 0.018(6) 0.037(5) -0.009(5) 0.000(5) 0.003(5)
O30D 0.042(7) 0.023(6) 0.026(5) -0.004(4) -0.008(5) 0.014(6)
O35 0.031(7) 0.051(8) 0.033(5) 0.005(5) 0.002(5) 0.013(6)
O35B 0.042(7) 0.034(7) 0.030(5) 0.003(5) 0.011(5) 0.010(6)
O35C 0.030(7) 0.029(7) 0.054(6) -0.020(5) -0.021(5) 0.014(6)
O35D 0.041(7) 0.026(6) 0.026(4) -0.008(4) -0.006(5) 0.015(6)
N50 0.038(9) 0.039(9) 0.068(9) -0.015(8) 0.006(8) 0.006(8)
N50B 0.060(11) 0.039(9) 0.042(7) -0.023(7) 0.015(7) 0.000(8)
N50C 0.083(13) 0.037(9) 0.042(7) -0.015(7) -0.029(8) 0.034(9)
N50D 0.110(15) 0.035(9) 0.045(7) -0.025(7) -0.030(8) 0.044(10)
N50E 0.078(14) 0.078(14) 0.037(12) 0.000 0.000 0.039(7)
N50F 0.072(12) 0.037(10) 0.071(9) 0.014(8) 0.010(9) 0.029(10)
Cl1B 0.059(3) 0.044(3) 0.0373(18) 0.0039(19) 0.0094(19) 0.035(2)
Cl1C 0.038(3) 0.035(3) 0.068(2) 0.003(2) 0.005(2) 0.020(2)
Cl1D 0.038(3) 0.045(3) 0.043(2) 0.0084(19) -0.0041(19) 0.013(2)
Cl1E 0.097(5) 0.062(4) 0.101(4) 0.019(3) 0.008(4) 0.029(4)
Cl1F 0.110(6) 0.110(6) 0.058(5) 0.000 0.000 0.055(3)
Cl1 0.038(3) 0.067(3) 0.0346(18) -0.006(2) -0.0039(18) 0.028(3)

loop_
_atom_type_symbol
_atom_type_description
_atom_type_scat_dispersion_real
_atom_type_scat_dispersion_imag
_atom_type_scat_source
C C 0.0033 0.0016 'International Tables Vol C Tables 4.2.6.8 and 6.1.1.4'
H H 0.0000 0.0000 'International Tables Vol C Tables 4.2.6.8 and 6.1.1.4'
N N 0.0061 0.0033 'International Tables Vol C Tables 4.2.6.8 and 6.1.1.4'
O O 0.0106 0.0060 'International Tables Vol C Tables 4.2.6.8 and 6.1.1.4'
Cl Cl 0.1484 0.1585 'International Tables Vol C Tables 4.2.6.8 and 6.1.1.4'
U U -9.6767 9.6646 'International Tables Vol C Tables 4.2.6.8 and 6.1.1.4'

loop_
_geom_angle_atom_site_label_1
_geom_angle_atom_site_label_2
_geom_angle_atom_site_label_3
_geom_angle
_geom_angle_site_symmetry_1
_geom_angle_site_symmetry_3
O2 U1 O1 175.9(5) . .
O2 U1 O10 88.6(4) . .
O1 U1 O10 91.8(4) . .
O2 U1 O30 88.5(4) . .
O1 U1 O30 92.4(4) . .
O10 U1 O30 161.4(3) . .
O2 U1 N7 88.8(4) . .
O1 U1 N7 87.6(4) . .
O10 U1 N7 68.1(3) . .
O30 U1 N7 130.2(4) . .
O2 U1 N27 89.9(5) . .
O1 U1 N27 86.7(4) . .
O10 U1 N27 130.8(3) . .
O30 U1 N27 67.6(3) . .
N7 U1 N27 62.7(3) . .
O2 U1 Cl1 92.4(4) . .
O1 U1 Cl1 91.7(3) . .
O10 U1 Cl1 82.2(3) . .
O30 U1 Cl1 79.6(3) . .
N7 U1 Cl1 150.2(3) . .
N27 U1 Cl1 147.0(2) . .
O1B U2 O2B 176.9(4) . .
O1B U2 O30B 89.5(4) . .
O2B U2 O30B 91.6(4) . .
O1B U2 O10B 88.0(4) . .
O2B U2 O10B 91.9(4) . .
O30B U2 O10B 161.5(3) . .
O1B U2 N7B 90.0(4) . .
O2B U2 N7B 87.0(4) . .
O30B U2 N7B 130.5(3) . .
O10B U2 N7B 67.8(4) . .
O1B U2 N27B 89.9(4) . .
O2B U2 N27B 87.8(4) . .
O30B U2 N27B 68.2(3) . .
O10B U2 N27B 130.1(4) . .
N7B U2 N27B 62.3(4) . .
O1B U2 Cl1B 91.5(3) . .
O2B U2 Cl1B 91.5(3) . .
O30B U2 Cl1B 82.0(2) . .
O10B U2 Cl1B 79.8(3) . .
N7B U2 Cl1B 147.5(3) . .
N27B U2 Cl1B 150.2(3) . .
O2C U3 O1C 176.1(5) . .
O2C U3 O30C 91.7(4) . .
O1C U3 O30C 89.0(4) . .
O2C U3 O10C 92.6(4) . .
O1C U3 O10C 87.9(4) . .
O30C U3 O10C 161.4(4) . .
O2C U3 N27C 88.0(4) . .
O1C U3 N27C 88.7(4) . .
O30C U3 N27C 68.7(3) . .
O10C U3 N27C 129.6(3) . .
O2C U3 N7C 86.6(4) . .
O1C U3 N7C 90.0(4) . .
O30C U3 N7C 130.6(4) . .
O10C U3 N7C 67.8(4) . .
N27C U3 N7C 61.9(4) . .
O2C U3 Cl1C 91.7(3) . .
O1C U3 Cl1C 92.2(4) . .
O30C U3 Cl1C 82.2(3) . .
O10C U3 Cl1C 79.5(3) . .
N27C U3 Cl1C 150.9(3) . .
N7C U3 Cl1C 147.1(3) . .
O2D U4 O1D 175.0(5) . .
O2D U4 O30D 88.8(4) . .
O1D U4 O30D 91.6(4) . .
O2D U4 O10D 88.8(4) . .
O1D U4 O10D 92.4(4) . .
O30D U4 O10D 161.7(4) . .
O2D U4 N7D 89.8(4) . .
O1D U4 N7D 86.2(4) . .
O30D U4 N7D 130.8(4) . .
O10D U4 N7D 67.3(4) . .
O2D U4 N27D 88.4(4) . .
O1D U4 N27D 87.1(4) . .
O30D U4 N27D 68.7(3) . .
O10D U4 N27D 129.3(3) . .
N7D U4 N27D 62.1(3) . .
O2D U4 Cl1D 92.8(3) . .
O1D U4 Cl1D 92.2(3) . .
O30D U4 Cl1D 81.9(3) . .
O10D U4 Cl1D 80.1(3) . .
N7D U4 Cl1D 147.2(3) . .
N27D U4 Cl1D 150.6(2) . .
C8 N7 C1 115.6(11) . .
C8 N7 U1 127.0(10) . .
C1 N7 U1 117.0(7) . .
C8B N7B C1B 115.8(11) . .
C8B N7B U2 125.9(10) . .
C1B N7B U2 117.8(9) . .
C8C N7C C1C 117.0(12) . .
C8C N7C U3 126.4(10) . .
C1C N7C U3 116.3(9) . .
C8D N7D C1D 117.4(12) . .
C8D N7D U4 125.7(10) . .
C1D N7D U4 116.6(8) . .
C28 N27 C2 117.7(12) . .
C28 N27 U1 126.8(9) . .
C2 N27 U1 115.0(8) . .
C28B N27B C2B 119.8(12) . .
C28B N27B U2 125.5(10) . .
C2B N27B U2 114.4(8) . .
C28C N27C C2C 117.1(13) . .
C28C N27C U3 125.4(10) . .
C2C N27C U3 117.3(9) . .
C28D N27D C2D 118.4(12) . .
C28D N27D U4 125.6(9) . .
C2D N27D U4 115.8(8) . .
C2 C1 C6 119.1(14) . .
C2 C1 N7 115.0(12) . .
C6 C1 N7 125.4(12) . .
C2B C1B N7B 117.6(13) . .
C2B C1B C6B 119.4(15) . .
N7B C1B C6B 122.9(14) . .
C6C C1C N7C 123.9(14) . .
C6C C1C C2C 118.4(14) . .
N7C C1C C2C 117.6(14) . .
C2D C1D N7D 117.5(11) . .
C2D C1D C6D 119.5(14) . .
N7D C1D C6D 123.0(13) . .
C1 C2 N27 120.0(13) . .
C1 C2 C3 119.2(14) . .
N27 C2 C3 120.7(13) . .
C1B C2B C3B 120.2(15) . .
C1B C2B N27B 117.4(13) . .
C3B C2B N27B 122.4(14) . .
C1C C2C N27C 116.1(13) . .
C1C C2C C3C 119.8(15) . .
N27C C2C C3C 124.1(14) . .
C3D C2D C1D 120.0(12) . .
C3D C2D N27D 123.4(14) . .
C1D C2D N27D 116.6(13) . .
C4 C3 C2 120.3(15) . .
C4B C3B C2B 120.6(16) . .
C4C C3C C2C 118.7(15) . .
C4D C3D C2D 118.3(15) . .
C5 C4 C3 119.0(15) . .
C5B C4B C3B 119.8(16) . .
C5C C4C C3C 121.2(16) . .
C5D C4D C3D 123.6(16) . .
C6 C5 C4 121.2(14) . .
C4B C5B C6B 120.5(16) . .
C4C C5C C6C 120.7(16) . .
C4D C5D C6D 118.3(14) . .
C5 C6 C1 120.7(13) . .
C5B C6B C1B 119.4(17) . .
C1C C6C C5C 121.1(15) . .
C5D C6D C1D 120.2(15) . .
N7 C8 C9 127.2(13) . .
N7B C8B C9B 124.5(13) . .
N7C C8C C9C 124.4(15) . .
N7D C8D C9D 125.7(15) . .
C14 C9 C10 120.8(14) . .
C14 C9 C8 119.4(14) . .
C10 C9 C8 119.5(13) . .
C10B C9B C8B 123.7(13) . .
C10B C9B C14B 118.5(14) . .
C8B C9B C14B 117.3(12) . .
C10C C9C C14C 120.5(15) . .
C10C C9C C8C 121.9(13) . .
C14C C9C C8C 117.0(15) . .
C10D C9D C8D 121.9(13) . .
C10D C9D C14D 121.5(13) . .
C8D C9D C14D 116.3(14) . .
O10 C10 C11 121.8(12) . .
O10 C10 C9 122.2(13) . .
C11 C10 C9 115.9(12) . .
O10B C10B C9B 120.7(13) . .
O10B C10B C11B 120.0(12) . .
C9B C10B C11B 119.3(14) . .
O10C C10C C9C 125.0(13) . .
O10C C10C C11C 118.2(13) . .
C9C C10C C11C 116.6(13) . .
O10D C10D C9D 121.9(13) . .
O10D C10D C11D 120.0(13) . .
C9D C10D C11D 117.8(12) . .
C12 C11 O15 125.4(13) . .
C12 C11 C10 122.2(14) . .
O15 C11 C10 112.4(11) . .
O15B C11B C12B 126.0(14) . .
O15B C11B C10B 112.5(13) . .
C12B C11B C10B 121.4(13) . .
C12C C11C O15C 126.8(15) . .
C12C C11C C10C 122.1(16) . .
O15C C11C C10C 111.1(12) . .
O15D C11D C10D 114.7(12) . .
O15D C11D C12D 122.4(15) . .
C10D C11D C12D 122.8(15) . .
C11 C12 C13 120.3(15) . .
C11B C12B C13B 118.5(16) . .
C11C C12C C13C 121.0(17) . .
C13D C12D C11D 117.1(16) . .
C14 C13 C12 118.2(13) . .
C14B C13B C12B 121.7(15) . .
C14C C13C C12C 118.3(14) . .
C14D C13D C12D 123.2(15) . .
C13 C14 C9 122.4(14) . .
C13B C14B C9B 120.5(13) . .
C13C C14C C9C 121.5(15) . .
C13D C14D C9D 117.3(15) . .
O15 C16 C17 102.5(10) . .
O15B C16B C17B 107.8(13) . .
O15C C16C C17C 106.1(13) . .
O15D C16D C17D 107.5(12) . .
C26 C17 C18 122.5(14) . .
C26 C17 C16 118.6(14) . .
C18 C17 C16 118.8(12) . .
C18B C17B C26B 119.6(14) . .
C18B C17B C16B 120.6(15) . .
C26B C17B C16B 119.6(15) . .
C18C C17C C26C 117.4(16) . .
C18C C17C C16C 124.0(15) . .
C26C C17C C16C 118.5(15) . .
C18D C17D C26D 120.9(16) . .
C18D C17D C16D 121.2(15) . .
C26D C17D C16D 117.7(14) . .
C17 C18 C19 120.0(12) . .
C17B C18B C19B 118.3(15) . .
C17C C18C C19C 121.7(16) . .
C17D C18D C19D 117.8(15) . .
C20 C19 C24 118.6(15) . .
C20 C19 C18 123.8(13) . .
C24 C19 C18 117.6(14) . .
C20B C19B C24B 121.6(14) . .
C20B C19B C18B 118.7(15) . .
C24B C19B C18B 119.6(15) . .
C18C C19C C24C 120.6(15) . .
C18C C19C C20C 120.8(16) . .
C24C C19C C20C 118.6(16) . .
C24D C19D C20D 120.5(17) . .
C24D C19D C18D 120.2(15) . .
C20D C19D C18D 119.2(16) . .
C21 C20 C19 120.2(15) . .
C21B C20B C19B 119.1(17) . .
C21C C20C C19C 119.9(18) . .
C21D C20D C19D 118.3(18) . .
C20 C21 C22 122.0(17) . .
C20B C21B C22B 119.4(18) . .
C20C C21C C22C 121.1(18) . .
C20D C21D C22D 121.1(17) . .
C23 C22 C21 120.1(17) . .
C23B C22B C21B 122.1(16) . .
C23C C22C C21C 122.5(19) . .
C23D C22D C21D 121(2) . .
C22 C23 C24 120.2(15) . .
C22B C23B C24B 123.5(19) . .
C22C C23C C24C 118.8(19) . .
C22D C23D C24D 123(2) . .
C25 C24 C19 119.3(14) . .
C25 C24 C23 122.3(13) . .
C19 C24 C23 118.3(14) . .
C25B C24B C19B 118.3(14) . .
C25B C24B C23B 127.6(16) . .
C19B C24B C23B 114.1(17) . .
C25C C24C C19C 118.3(16) . .
C25C C24C C23C 122.6(17) . .
C19C C24C C23C 119.0(17) . .
C19D C24D C25D 119.6(16) . .
C19D C24D C23D 115.9(16) . .
C25D C24D C23D 124.5(16) . .
C26 C25 C24 121.6(14) . .
C26B C25B C24B 123.5(16) . .
C26C C25C C24C 119.8(17) . .
C26D C25D C24D 120.0(15) . .
C17 C26 C25 118.9(15) . .
C25B C26B C17B 120.6(17) . .
C25C C26C C17C 122.0(17) . .
C25D C26D C17D 121.4(16) . .
N27 C28 C29 124.9(14) . .
N27B C28B C29B 129.8(13) . .
N27C C28C C29C 128.3(15) . .
N27D C28D C29D 127.5(14) . .
C30 C29 C34 121.6(12) . .
C30 C29 C28 120.2(13) . .
C34 C29 C28 117.2(14) . .
C34B C29B C30B 120.2(14) . .
C34B C29B C28B 121.9(13) . .
C30B C29B C28B 117.9(13) . .
C34C C29C C30C 120.4(14) . .
C34C C29C C28C 120.3(14) . .
C30C C29C C28C 119.1(13) . .
C30D C29D C34D 120.6(12) . .
C30D C29D C28D 120.1(12) . .
C34D C29D C28D 119.1(14) . .
O30 C30 C29 124.8(11) . .
O30 C30 C31 117.8(13) . .
C29 C30 C31 117.4(13) . .
O30B C30B C29B 124.5(13) . .
O30B C30B C31B 118.9(12) . .
C29B C30B C31B 116.5(13) . .
O30C C30C C29C 123.5(13) . .
O30C C30C C31C 119.3(14) . .
C29C C30C C31C 117.1(13) . .
O30D C30D C29D 123.8(11) . .
O30D C30D C31D 119.7(13) . .
C29D C30D C31D 116.5(13) . .
O35 C31 C32 126.5(12) . .
O35 C31 C30 114.2(12) . .
C32 C31 C30 119.1(15) . .
O35B C31B C32B 125.6(14) . .
O35B C31B C30B 114.0(13) . .
C32B C31B C30B 120.4(13) . .
O35C C31C C32C 123.9(13) . .
O35C C31C C30C 114.0(12) . .
C32C C31C C30C 122.0(14) . .
O35D C31D C32D 127.8(12) . .
O35D C31D C30D 112.1(12) . .
C32D C31D C30D 120.1(14) . .
C33 C32 C31 121.5(14) . .
C31B C32B C33B 121.0(15) . .
C31C C32C C33C 119.1(14) . .
C31D C32D C33D 122.7(13) . .
C32 C33 C34 120.4(16) . .
C34B C33B C32B 118.1(15) . .
C34C C33C C32C 119.5(15) . .
C34D C33D C32D 118.9(14) . .
C33 C34 C29 120.0(16) . .
C33B C34B C29B 123.7(14) . .
C33C C34C C29C 121.8(15) . .
C33D C34D C29D 121.2(16) . .
O35 C36 C37 108.1(12) . .
O35B C36B C37B 104.8(12) . .
O35C C36C C37C 107.2(13) . .
O35D C36D C37D 104.3(11) . .
C38 C37 C46 117.6(15) . .
C38 C37 C36 121.1(13) . .
C46 C37 C36 121.2(13) . .
C38B C37B C46B 121.7(14) . .
C38B C37B C36B 118.6(14) . .
C46B C37B C36B 119.7(13) . .
C38C C37C C46C 120.7(16) . .
C38C C37C C36C 120.9(15) . .
C46C C37C C36C 118.3(15) . .
C38D C37D C46D 123.1(15) . .
C38D C37D C36D 117.7(14) . .
C46D C37D C36D 119.1(15) . .
C37 C38 C39 120.9(13) . .
C37B C38B C39B 119.0(15) . .
C37C C38C C39C 119.4(15) . .
C45D C46D C37D 118.2(15) . .
C44 C39 C40 119.2(16) . .
C44 C39 C38 120.0(14) . .
C40 C39 C38 120.6(13) . .
C44B C39B C40B 118.6(15) . .
C44B C39B C38B 118.3(13) . .
C40B C39B C38B 123.2(15) . .
C40C C39C C44C 119.3(15) . .
C40C C39C C38C 122.6(15) . .
C44C C39C C38C 118.1(14) . .
C46D C45D C44D 122.5(15) . .
C41 C40 C39 120.0(14) . .
C41B C40B C39B 120.3(16) . .
C41C C40C C39C 121.6(18) . .
C45D C44D C39D 119.8(15) . .
C45D C44D C43D 122.2(15) . .
C39D C44D C43D 118.0(15) . .
C40 C41 C42 120.1(16) . .
C40B C41B C42B 123.2(17) . .
C40C C41C C42C 118.8(18) . .
C42D C43D C44D 122.4(18) . .
C43 C42 C41 118.9(18) . .
C41B C42B C43B 118.8(17) . .
C43C C42C C41C 121(2) . .
C43D C42D C41D 117.8(19) . .
C42 C43 C44 123.2(16) . .
C42B C43B C44B 121.0(18) . .
C42C C43C C44C 120.9(19) . .
C40D C41D C42D 121.7(18) . .
C43 C44 C39 118.1(16) . .
C43 C44 C45 126.1(15) . .
C39 C44 C45 115.4(15) . .
C43B C44B C45B 123.5(15) . .
C43B C44B C39B 118.1(14) . .
C45B C44B C39B 118.4(14) . .
C45C C44C C43C 122.7(16) . .
C45C C44C C39C 118.9(16) . .
C43C C44C C39C 118.4(15) . .
C41D C40D C39D 121.4(18) . .
C46 C45 C44 123.3(14) . .
C46B C45B C44B 120.8(15) . .
C46C C45C C44C 122.0(16) . .
C40D C39D C44D 118.6(18) . .
C40D C39D C38D 126.2(17) . .
C44D C39D C38D 115.1(14) . .
C45 C46 C37 122.7(15) . .
C45B C46B C37B 121.6(14) . .
C45C C46C C37C 120.7(16) . .
C37D C38D C39D 121.1(15) . .
C10 O10 U1 136.1(9) . .
C10B O10B U2 135.7(8) . .
C10C O10C U3 132.5(8) . .
C10D O10D U4 135.7(8) . .
C11 O15 C16 115.4(10) . .
C11B O15B C16B 118.0(12) . .
C11C O15C C16C 116.6(12) . .
C11D O15D C16D 120.2(12) . .
C30 O30 U1 133.3(8) . .
C30B O30B U2 134.4(8) . .
C30C O30C U3 134.2(8) . .
C30D O30D U4 133.9(9) . .
C31 O35 C36 118.7(12) . .
C31B O35B C36B 117.2(11) . .
C31C O35C C36C 117.8(11) . .
C31D O35D C36D 116.4(10) . .
C52 N50 C53 120.9(17) . .
C52 N50 C51 113.4(18) . .
C53 N50 C51 113.7(15) . .
C52 N50 C54 95(3) . .
C53 N50 C54 103(2) . .
C51 N50 C54 108(2) . .
C52B N50B C51B 116.8(19) . .
C52B N50B C53B 120(2) . .
C51B N50B C53B 115.1(15) . .
C52B N50B C54B 91(2) . .
C51B N50B C54B 106(2) . .
C53B N50B C54B 102(2) . .
C53C N50C C52C 114.2(19) . .
C53C N50C C51C 120(2) . .
C52C N50C C51C 112.5(16) . .
C53C N50C C54C 93(2) . .
C52C N50C C54C 111(2) . .
C51C N50C C54C 102.6(19) . .
C52D N50D C53D 115(2) . .
C52D N50D C51D 121(2) . .
C53D N50D C51D 113.1(15) . .
C52D N50D C54D 94(2) . .
C53D N50D C54D 111(2) . .
C51D N50D C54D 99.8(18) . .
C51E N50E C52E 112.4(11) . 2_655
C51E N50E C52E 112.4(12) . 3_665
C52E N50E C52E 106.4(13) 2_655 3_665
C51E N50E C52E 112.4(11) . .
C52E N50E C52E 106.4(13) 2_655 .
C52E N50E C52E 106.4(13) 3_665 .
C54F N50F C53F 111(2) . .
C54F N50F C51F 109(2) . .
C53F N50F C51F 109.4(17) . .
C54F N50F C52F 111(3) . .
C53F N50F C52F 108.4(16) . .
C51F N50F C52F 107.0(17) . .
N90 C91 C92 177(5) . .
N90B C91B C92B 174(4) . .
N103 C104 C105 158(4) . .
N109 C110 C111 178(4) . .
N112 C113 C114 171(3) . .
C117 C116 N115 172(5) . .

loop_
_geom_bond_atom_site_label_1
_geom_bond_atom_site_label_2
_geom_bond_distance
_geom_bond_site_symmetry_2
U1 O2 1.786(10) .
U1 O1 1.790(10) .
U1 O10 2.239(9) .
U1 O30 2.282(8) .
U1 N7 2.583(10) .
U1 N27 2.604(11) .
U1 Cl1 2.725(4) .
U2 O1B 1.770(10) .
U2 O2B 1.780(10) .
U2 O30B 2.253(10) .
U2 O10B 2.255(10) .
U2 N7B 2.586(10) .
U2 N27B 2.609(11) .
U2 Cl1B 2.733(4) .
U3 O2C 1.784(8) .
U3 O1C 1.807(8) .
U3 O30C 2.252(9) .
U3 O10C 2.285(10) .
U3 N27C 2.598(12) .
U3 N7C 2.608(11) .
U3 Cl1C 2.726(4) .
U4 O2D 1.775(10) .
U4 O1D 1.798(10) .
U4 O30D 2.253(9) .
U4 O10D 2.257(9) .
U4 N7D 2.600(11) .
U4 N27D 2.613(12) .
U4 Cl1D 2.725(4) .
N7 C8 1.296(17) .
N7 C1 1.452(19) .
N7B C8B 1.311(18) .
N7B C1B 1.386(18) .
N7C C8C 1.292(18) .
N7C C1C 1.403(18) .
N7D C8D 1.309(19) .
N7D C1D 1.407(18) .
N27 C28 1.296(17) .
N27 C2 1.403(18) .
N27B C28B 1.277(19) .
N27B C2B 1.458(19) .
N27C C28C 1.31(2) .
N27C C2C 1.417(19) .
N27D C28D 1.274(16) .
N27D C2D 1.429(16) .
C1 C2 1.379(19) .
C1 C6 1.424(19) .
C1B C2B 1.37(2) .
C1B C6B 1.42(2) .
C1C C6C 1.39(2) .
C1C C2C 1.40(2) .
C1D C2D 1.40(2) .
C1D C6D 1.424(18) .
C2 C3 1.44(2) .
C2B C3B 1.39(2) .
C2C C3C 1.42(2) .
C2D C3D 1.39(2) .
C3 C4 1.40(2) .
C3B C4B 1.38(2) .
C3C C4C 1.41(2) .
C3D C4D 1.39(2) .
C4 C5 1.39(2) .
C4B C5B 1.38(2) .
C4C C5C 1.33(2) .
C4D C5D 1.38(2) .
C5 C6 1.37(2) .
C5B C6B 1.39(2) .
C5C C6C 1.39(2) .
C5D C6D 1.38(2) .
C8 C9 1.45(2) .
C8B C9B 1.43(2) .
C8C C9C 1.45(2) .
C8D C9D 1.44(2) .
C9 C14 1.390(19) .
C9 C10 1.44(2) .
C9B C10B 1.394(19) .
C9B C14B 1.45(2) .
C9C C10C 1.37(2) .
C9C C14C 1.43(2) .
C9D C10D 1.389(19) .
C9D C14D 1.44(2) .
C10 O10 1.318(15) .
C10 C11 1.42(2) .
C10B O10B 1.321(17) .
C10B C11B 1.44(2) .
C10C O10C 1.302(15) .
C10C C11C 1.46(2) .
C10D O10D 1.317(16) .
C10D C11D 1.40(2) .
C11 C12 1.372(18) .
C11 O15 1.393(17) .
C11B O15B 1.369(16) .
C11B C12B 1.39(2) .
C11C C12C 1.34(2) .
C11C O15C 1.392(19) .
C11D O15D 1.376(18) .
C11D C12D 1.40(2) .
C12 C13 1.44(2) .
C12B C13B 1.41(2) .
C12C C13C 1.41(2) .
C12D C13D 1.40(2) .
C13 C14 1.35(2) .
C13B C14B 1.36(2) .
C13C C14C 1.37(2) .
C13D C14D 1.37(2) .
C16 O15 1.445(18) .
C16 C17 1.55(2) .
C16B O15B 1.408(19) .
C16B C17B 1.500(19) .
C16C O15C 1.414(19) .
C16C C17C 1.50(2) .
C16D O15D 1.420(18) .
C16D C17D 1.48(2) .
C17 C26 1.375(18) .
C17 C18 1.38(2) .
C17B C18B 1.40(2) .
C17B C26B 1.43(2) .
C17C C18C 1.33(2) .
C17C C26C 1.49(2) .
C17D C18D 1.38(2) .
C17D C26D 1.43(2) .
C18 C19 1.44(2) .
C18B C19B 1.47(2) .
C18C C19C 1.42(2) .
C18D C19D 1.46(2) .
C19 C20 1.39(2) .
C19 C24 1.427(18) .
C19B C20B 1.41(2) .
C19B C24B 1.42(2) .
C19C C24C 1.42(2) .
C19C C20C 1.43(2) .
C19D C24D 1.41(2) .
C19D C20D 1.45(2) .
C20 C21 1.36(2) .
C20B C21B 1.37(2) .
C20C C21C 1.37(2) .
C20D C21D 1.36(2) .
C21 C22 1.38(2) .
C21B C22B 1.40(3) .
C21C C22C 1.39(3) .
C21D C22D 1.42(3) .
C22 C23 1.34(2) .
C22B C23B 1.29(3) .
C22C C23C 1.34(3) .
C22D C23D 1.30(2) .
C23 C24 1.43(2) .
C23B C24B 1.44(2) .
C23C C24C 1.46(2) .
C23D C24D 1.44(3) .
C24 C25 1.42(2) .
C24B C25B 1.39(2) .
C24C C25C 1.42(3) .
C24D C25D 1.41(2) .
C25 C26 1.38(2) .
C25B C26B 1.34(2) .
C25C C26C 1.34(2) .
C25D C26D 1.37(2) .
C28 C29 1.462(18) .
C28B C29B 1.43(2) .
C28C C29C 1.45(2) .
C28D C29D 1.450(18) .
C29 C30 1.40(2) .
C29 C34 1.40(2) .
C29B C34B 1.38(2) .
C29B C30B 1.428(18) .
C29C C34C 1.39(2) .
C29C C30C 1.42(2) .
C29D C30D 1.41(2) .
C29D C34D 1.43(2) .
C30 O30 1.306(16) .
C30 C31 1.431(18) .
C30B O30B 1.307(16) .
C30B C31B 1.44(2) .
C30C O30C 1.319(16) .
C30C C31C 1.42(2) .
C30D O30D 1.298(17) .
C30D C31D 1.468(17) .
C31 O35 1.381(19) .
C31 C32 1.41(2) .
C31B O35B 1.366(15) .
C31B C32B 1.39(2) .
C31C O35C 1.377(17) .
C31C C32C 1.389(19) .
C31D O35D 1.345(17) .
C31D C32D 1.368(19) .
C32 C33 1.36(2) .
C32B C33B 1.41(2) .
C32C C33C 1.41(2) .
C32D C33D 1.40(2) .
C33 C34 1.38(2) .
C33B C34B 1.34(2) .
C33C C34C 1.38(2) .
C33D C34D 1.36(2) .
C36 O35 1.384(15) .
C36 C37 1.48(2) .
C36B O35B 1.438(17) .
C36B C37B 1.55(2) .
C36C O35C 1.414(18) .
C36C C37C 1.52(2) .
C36D O35D 1.467(15) .
C36D C37D 1.52(2) .
C37 C38 1.35(2) .
C37 C46 1.430(19) .
C37B C38B 1.354(19) .
C37B C46B 1.38(2) .
C37C C38C 1.38(2) .
C37C C46C 1.38(2) .
C37D C38D 1.35(2) .
C37D C46D 1.37(2) .
C38 C39 1.48(2) .
C38B C39B 1.45(2) .
C38C C39C 1.44(2) .
C46D C45D 1.36(2) .
C39 C44 1.40(2) .
C39 C40 1.42(2) .
C39B C44B 1.43(2) .
C39B C40B 1.429(19) .
C39C C40C 1.41(2) .
C39C C44C 1.43(2) .
C45D C44D 1.42(2) .
C40 C41 1.39(2) .
C40B C41B 1.32(2) .
C40C C41C 1.33(3) .
C44D C39D 1.42(2) .
C44D C43D 1.43(2) .
C41 C42 1.41(2) .
C41B C42B 1.38(3) .
C41C C42C 1.47(3) .
C43D C42D 1.35(2) .
C42 C43 1.36(2) .
C42B C43B 1.39(2) .
C42C C43C 1.34(2) .
C42D C41D 1.41(3) .
C43 C44 1.40(2) .
C43B C44B 1.41(2) .
C43C C44C 1.41(2) .
C41D C40D 1.37(3) .
C44 C45 1.44(2) .
C44B C45B 1.42(2) .
C44C C45C 1.39(2) .
C40D C39D 1.38(2) .
C45 C46 1.31(2) .
C45B C46B 1.33(2) .
C45C C46C 1.35(2) .
C39D C38D 1.47(2) .
N50 C52 1.43(3) .
N50 C53 1.45(2) .
N50 C51 1.46(2) .
N50 C54 1.52(5) .
N50B C52B 1.34(3) .
N50B C51B 1.42(2) .
N50B C53B 1.45(2) .
N50B C54B 1.53(4) .
N50C C53C 1.37(3) .
N50C C52C 1.46(2) .
N50C C51C 1.48(3) .
N50C C54C 1.51(4) .
N50D C52D 1.35(4) .
N50D C53D 1.43(2) .
N50D C51D 1.47(2) .
N50D C54D 1.53(3) .
N50E C51E 1.35(5) .
N50E C52E 1.52(2) 2_655
N50E C52E 1.52(2) 3_665
N50E C52E 1.52(2) .
N50F C54F 1.38(4) .
N50F C53F 1.44(2) .
N50F C51F 1.45(2) .
N50F C52F 1.45(3) .
N90 C91 1.12(5) .
C92 C91 1.50(5) .
N90B C91B 1.14(4) .
C91B C92B 1.46(5) .
N103 C104 1.12(4) .
C104 C105 1.41(4) .
N109 C110 1.16(3) .
C110 C111 1.36(3) .
N112 C113 1.21(3) .
C113 C114 1.31(3) .
N115 C116 1.35(5) .
C116 C117 1.00(5) .

loop_
_geom_torsion_atom_site_label_1
_geom_torsion_atom_site_label_2
_geom_torsion_atom_site_label_3
_geom_torsion_atom_site_label_4
_geom_torsion
O2 U1 N7 C8 121.8(12)
O1 U1 N7 C8 -60.1(12)
O10 U1 N7 C8 32.9(12)
O30 U1 N7 C8 -151.2(11)
N27 U1 N7 C8 -147.6(13)
Cl1 U1 N7 C8 29.1(15)
O2 U1 N7 C1 -65.4(10)
O1 U1 N7 C1 112.7(10)
O10 U1 N7 C1 -154.3(10)
O30 U1 N7 C1 21.7(11)
N27 U1 N7 C1 25.2(9)
Cl1 U1 N7 C1 -158.1(7)
O1B U2 N7B C8B 125.0(12)
O2B U2 N7B C8B -56.1(12)
O30B U2 N7B C8B -145.7(11)
O10B U2 N7B C8B 37.2(11)
N27B U2 N7B C8B -145.2(12)
Cl1B U2 N7B C8B 32.1(14)
O1B U2 N7B C1B -63.2(10)
O2B U2 N7B C1B 115.8(10)
O30B U2 N7B C1B 26.2(11)
O10B U2 N7B C1B -150.9(10)
N27B U2 N7B C1B 26.7(9)
Cl1B U2 N7B C1B -156.1(7)
O2C U3 N7C C8C 57.0(12)
O1C U3 N7C C8C -124.9(12)
O30C U3 N7C C8C 146.3(11)
O10C U3 N7C C8C -37.1(11)
N27C U3 N7C C8C 146.7(12)
Cl1C U3 N7C C8C -30.7(14)
O2C U3 N7C C1C -116.6(9)
O1C U3 N7C C1C 61.5(9)
O30C U3 N7C C1C -27.3(10)
O10C U3 N7C C1C 149.2(10)
N27C U3 N7C C1C -27.0(8)
Cl1C U3 N7C C1C 155.7(7)
O2D U4 N7D C8D 125.3(12)
O1D U4 N7D C8D -57.7(12)
O30D U4 N7D C8D -146.5(11)
O10D U4 N7D C8D 36.6(11)
N27D U4 N7D C8D -146.4(13)
Cl1D U4 N7D C8D 30.3(15)
O2D U4 N7D C1D -60.8(9)
O1D U4 N7D C1D 116.2(9)
O30D U4 N7D C1D 27.4(11)
O10D U4 N7D C1D -149.5(10)
N27D U4 N7D C1D 27.5(9)
Cl1D U4 N7D C1D -155.7(7)
O2 U1 N27 C28 -126.0(12)
O1 U1 N27 C28 56.3(12)
O10 U1 N27 C28 145.9(10)
O30 U1 N27 C28 -37.6(11)
N7 U1 N27 C28 145.3(13)
Cl1 U1 N27 C28 -31.7(15)
O2 U1 N27 C2 62.3(10)
O1 U1 N27 C2 -115.3(10)
O10 U1 N27 C2 -25.7(12)
O30 U1 N27 C2 150.7(11)
N7 U1 N27 C2 -26.4(9)
Cl1 U1 N27 C2 156.7(7)
O1B U2 N27B C28B -121.3(12)
O2B U2 N27B C28B 60.8(12)
O30B U2 N27B C28B -31.8(11)
O10B U2 N27B C28B 151.4(11)
N7B U2 N27B C28B 148.6(13)
Cl1B U2 N27B C28B -28.4(15)
O1B U2 N27B C2B 64.2(9)
O2B U2 N27B C2B -113.7(9)
O30B U2 N27B C2B 153.7(10)
O10B U2 N27B C2B -23.0(11)
N7B U2 N27B C2B -25.9(8)
Cl1B U2 N27B C2B 157.1(7)
O2C U3 N27C C28C -61.2(11)
O1C U3 N27C C28C 120.9(11)
O30C U3 N27C C28C 31.4(10)
O10C U3 N27C C28C -152.9(10)
N7C U3 N27C C28C -148.4(12)
Cl1C U3 N27C C28C 28.7(13)
O2C U3 N27C C2C 113.4(9)
O1C U3 N27C C2C -64.5(9)
O30C U3 N27C C2C -154.0(9)
O10C U3 N27C C2C 21.7(10)
N7C U3 N27C C2C 26.3(8)
Cl1C U3 N27C C2C -156.7(7)
O2D U4 N27D C28D -121.3(12)
O1D U4 N27D C28D 60.9(12)
O30D U4 N27D C28D -32.0(12)
O10D U4 N27D C28D 151.6(11)
N7D U4 N27D C28D 148.1(13)
Cl1D U4 N27D C28D -28.3(16)
O2D U4 N27D C2D 63.3(10)
O1D U4 N27D C2D -114.5(10)
O30D U4 N27D C2D 152.6(11)
O10D U4 N27D C2D -23.8(12)
N7D U4 N27D C2D -27.3(10)
Cl1D U4 N27D C2D 156.3(8)
C8 N7 C1 C2 151.2(13)
U1 N7 C1 C2 -22.4(15)
C8 N7 C1 C6 -37(2)
U1 N7 C1 C6 149.6(11)
C8B N7B C1B C2B 147.9(13)
U2 N7B C1B C2B -24.7(15)
C8B N7B C1B C6B -35.8(19)
U2 N7B C1B C6B 151.5(10)
C8C N7C C1C C6C 34.6(19)
U3 N7C C1C C6C -151.2(11)
C8C N7C C1C C2C -147.4(13)
U3 N7C C1C C2C 26.9(14)
C8D N7D C1D C2D 148.1(13)
U4 N7D C1D C2D -26.3(15)
C8D N7D C1D C6D -35(2)
U4 N7D C1D C6D 151.0(11)
C6 C1 C2 N27 -176.2(13)
N7 C1 C2 N27 -3.6(19)
C6 C1 C2 C3 2(2)
N7 C1 C2 C3 174.4(12)
C28 N27 C2 C1 -145.1(14)
U1 N27 C2 C1 27.3(17)
C28 N27 C2 C3 36.8(19)
U1 N27 C2 C3 -150.7(11)
N7B C1B C2B C3B 178.7(12)
C6B C1B C2B C3B 2(2)
N7B C1B C2B N27B -1.4(18)
C6B C1B C2B N27B -177.8(12)
C28B N27B C2B C1B -149.0(14)
U2 N27B C2B C1B 25.8(15)
C28B N27B C2B C3B 31(2)
U2 N27B C2B C3B -154.2(11)
C6C C1C C2C N27C 176.2(12)
N7C C1C C2C N27C -2.0(18)
C6C C1C C2C C3C -1(2)
N7C C1C C2C C3C -179.1(12)
C28C N27C C2C C1C 150.9(12)
U3 N27C C2C C1C -24.2(15)
C28C N27C C2C C3C -32.1(19)
U3 N27C C2C C3C 152.8(11)
N7D C1D C2D C3D 178.4(14)
C6D C1D C2D C3D 1(2)
N7D C1D C2D N27D -0.2(19)
C6D C1D C2D N27D -177.6(13)
C28D N27D C2D C3D 32(2)
U4 N27D C2D C3D -152.3(12)
C28D N27D C2D C1D -149.5(14)
U4 N27D C2D C1D 26.2(16)
C1 C2 C3 C4 3(2)
N27 C2 C3 C4 -179.2(14)
C1B C2B C3B C4B -1(2)
N27B C2B C3B C4B 179.4(13)
C1C C2C C3C C4C 0(2)
N27C C2C C3C C4C -176.7(13)
C1D C2D C3D C4D 2(2)
N27D C2D C3D C4D -179.7(14)
C2 C3 C4 C5 -2(2)
C2B C3B C4B C5B -1(2)
C2C C3C C4C C5C -1(2)
C2D C3D C4D C5D -4(3)
C3 C4 C5 C6 -3(3)
C3B C4B C5B C6B 1(2)
C3C C4C C5C C6C 2(2)
C3D C4D C5D C6D 4(3)
C4 C5 C6 C1 8(2)
C2 C1 C6 C5 -7(2)
N7 C1 C6 C5 -178.8(14)
C4B C5B C6B C1B 1(2)
C2B C1B C6B C5B -3(2)
N7B C1B C6B C5B -178.8(13)
N7C C1C C6C C5C -179.9(13)
C2C C1C C6C C5C 2(2)
C4C C5C C6C C1C -2(2)
C4D C5D C6D C1D -1(2)
C2D C1D C6D C5D -2(2)
N7D C1D C6D C5D -178.9(15)
C1 N7 C8 C9 172.7(14)
U1 N7 C8 C9 -14(2)
C1B N7B C8B C9B 168.3(14)
U2 N7B C8B C9B -20(2)
C1C N7C C8C C9C -167.8(12)
U3 N7C C8C C9C 18.6(19)
C1D N7D C8D C9D 166.4(13)
U4 N7D C8D C9D -20(2)
N7 C8 C9 C14 171.5(15)
N7 C8 C9 C10 -14(2)
N7B C8B C9B C10B -14(3)
N7B C8B C9B C14B 174.6(15)
N7C C8C C9C C10C 14(2)
N7C C8C C9C C14C -175.1(13)
N7D C8D C9D C10D -12(2)
N7D C8D C9D C14D 174.8(13)
C14 C9 C10 O10 179.3(13)
C8 C9 C10 O10 5(2)
C14 C9 C10 C11 -2(2)
C8 C9 C10 C11 -176.2(13)
C8B C9B C10B O10B 9(2)
C14B C9B C10B O10B -179.4(14)
C8B C9B C10B C11B -168.9(15)
C14B C9B C10B C11B 3(2)
C14C C9C C10C O10C -177.9(12)
C8C C9C C10C O10C -7(2)
C14C C9C C10C C11C -2.8(19)
C8C C9C C10C C11C 167.6(12)
C8D C9D C10D O10D 5.7(19)
C14D C9D C10D O10D 178.9(12)
C8D C9D C10D C11D -167.9(12)
C14D C9D C10D C11D 5.4(18)
O10 C10 C11 C12 179.2(13)
C9 C10 C11 C12 0(2)
O10 C10 C11 O15 -1.6(18)
C9 C10 C11 O15 179.3(11)
O10B C10B C11B O15B -2(2)
C9B C10B C11B O15B 176.3(14)
O10B C10B C11B C12B -177.8(15)
C9B C10B C11B C12B 0(2)
O10C C10C C11C C12C 177.5(13)
C9C C10C C11C C12C 2(2)
O10C C10C C11C O15C -2.0(18)
C9C C10C C11C O15C -177.4(12)
O10D C10D C11D O15D 3.6(17)
C9D C10D C11D O15D 177.3(11)
O10D C10D C11D C12D -176.9(12)
C9D C10D C11D C12D -3.2(19)
O15 C11 C12 C13 179.7(13)
C10 C11 C12 C13 -1(2)
O15B C11B C12B C13B -178.8(15)
C10B C11B C12B C13B -3(2)
O15C C11C C12C C13C 179.9(13)
C10C C11C C12C C13C 1(2)
O15D C11D C12D C13D 178.1(12)
C10D C11D C12D C13D -1(2)
C11 C12 C13 C14 4(2)
C11B C12B C13B C14B 4(2)
C11C C12C C13C C14C -2(2)
C11D C12D C13D C14D 4(2)
C12 C13 C14 C9 -5(2)
C10 C9 C14 C13 5(2)
C8 C9 C14 C13 179.1(15)
C12B C13B C14B C9B -1(2)
C10B C9B C14B C13B -2(2)
C8B C9B C14B C13B 169.7(15)
C12C C13C C14C C9C 1(2)
C10C C9C C14C C13C 1(2)
C8C C9C C14C C13C -169.7(13)
C12D C13D C14D C9D -2(2)
C10D C9D C14D C13D -3(2)
C8D C9D C14D C13D 170.7(13)
O15 C16 C17 C26 57.3(17)
O15 C16 C17 C18 -124.2(14)
O15B C16B C17B C18B 16(2)
O15B C16B C17B C26B -168.8(14)
O15C C16C C17C C18C -13.6(18)
O15C C16C C17C C26C 169.6(11)
O15D C16D C17D C18D 15.2(19)
O15D C16D C17D C26D -169.6(12)
C26 C17 C18 C19 2(2)
C16 C17 C18 C19 -176.3(13)
C26B C17B C18B C19B 0(2)
C16B C17B C18B C19B 175.1(14)
C26C C17C C18C C19C 0(2)
C16C C17C C18C C19C -177.2(12)
C26D C17D C18D C19D 2(2)
C16D C17D C18D C19D 176.9(13)
C17 C18 C19 C20 -179.0(15)
C17 C18 C19 C24 -1(2)
C17B C18B C19B C20B 179.2(14)
C17B C18B C19B C24B 3(2)
C17C C18C C19C C24C 0(2)
C17C C18C C19C C20C 178.7(13)
C17D C18D C19D C24D -2(2)
C17D C18D C19D C20D 179.4(13)
C24 C19 C20 C21 6(2)
C18 C19 C20 C21 -176.2(15)
C24B C19B C20B C21B -6(2)
C18B C19B C20B C21B 177.7(15)
C18C C19C C20C C21C -177.9(13)
C24C C19C C20C C21C 0(2)
C24D C19D C20D C21D -3(2)
C18D C19D C20D C21D 176.1(14)
C19 C20 C21 C22 -1(3)
C19B C20B C21B C22B 5(3)
C19C C20C C21C C22C -3(2)
C19D C20D C21D C22D 3(2)
C20 C21 C22 C23 -6(3)
C20B C21B C22B C23B -3(3)
C20C C21C C22C C23C 3(3)
C20D C21D C22D C23D -1(3)
C21 C22 C23 C24 8(3)
C21B C22B C23B C24B 2(3)
C21C C22C C23C C24C -1(2)
C21D C22D C23D C24D -1(2)
C20 C19 C24 C25 178.6(15)
C18 C19 C24 C25 0(2)
C20 C19 C24 C23 -4(2)
C18 C19 C24 C23 178.0(14)
C22 C23 C24 C25 174.6(18)
C22 C23 C24 C19 -3(3)
C20B C19B C24B C25B -178.2(16)
C18B C19B C24B C25B -2(2)
C20B C19B C24B C23B 4(2)
C18B C19B C24B C23B -179.4(14)
C22B C23B C24B C25B -179.7(19)
C22B C23B C24B C19B -2(3)
C18C C19C C24C C25C -3(2)
C20C C19C C24C C25C 179.1(14)
C18C C19C C24C C23C 179.6(13)
C20C C19C C24C C23C 1(2)
C22C C23C C24C C25C -178.6(15)
C22C C23C C24C C19C -1(2)
C20D C19D C24D C25D -178.6(14)
C18D C19D C24D C25D 2(2)
C20D C19D C24D C23D 1(2)
C18D C19D C24D C23D -178.2(13)
C22D C23D C24D C19D 1(2)
C22D C23D C24D C25D -179.5(16)
C19 C24 C25 C26 -1(2)
C23 C24 C25 C26 -178.6(16)
C19B C24B C25B C26B -2(3)
C23B C24B C25B C26B 175.7(17)
C19C C24C C25C C26C 5(2)
C23C C24C C25C C26C -177.5(14)
C19D C24D C25D C26D -4(2)
C23D C24D C25D C26D 177.1(15)
C18 C17 C26 C25 -3(2)
C16 C17 C26 C25 175.7(14)
C24 C25 C26 C17 2(2)
C24B C25B C26B C17B 4(3)
C18B C17B C26B C25B -3(2)
C16B C17B C26B C25B -178.3(16)
C24C C25C C26C C17C -5(2)
C18C C17C C26C C25C 3(2)
C16C C17C C26C C25C 179.6(14)
C24D C25D C26D C17D 4(2)
C18D C17D C26D C25D -3(2)
C16D C17D C26D C25D -178.4(14)
C2 N27 C28 C29 -170.1(13)
U1 N27 C28 C29 18.4(19)
C2B N27B C28B C29B -172.2(15)
U2 N27B C28B C29B 14(2)
C2C N27C C28C C29C 174.2(13)
U3 N27C C28C C29C -11(2)
C2D N27D C28D C29D -172.5(16)
U4 N27D C28D C29D 12(2)
N27 C28 C29 C30 15(2)
N27 C28 C29 C34 -176.1(15)
N27B C28B C29B C34B -170.1(16)
N27B C28B C29B C30B 12(2)
N27C C28C C29C C34C 169.1(14)
N27C C28C C29C C30C -16(2)
N27D C28D C29D C30D 16(3)
N27D C28D C29D C34D -170.1(16)
C34 C29 C30 O30 -177.0(15)
C28 C29 C30 O30 -9(2)
C34 C29 C30 C31 0(2)
C28 C29 C30 C31 168.5(13)
C34B C29B C30B O30B -179.0(15)
C28B C29B C30B O30B -1(2)
C34B C29B C30B C31B -3(2)
C28B C29B C30B C31B 174.4(13)
C34C C29C C30C O30C 178.4(12)
C28C C29C C30C O30C 3.0(19)
C34C C29C C30C C31C 2.0(18)
C28C C29C C30C C31C -173.4(12)
C34D C29D C30D O30D -178.6(15)
C28D C29D C30D O30D -4(3)
C34D C29D C30D C31D 0(2)
C28D C29D C30D C31D 174.4(14)
O30 C30 C31 O35 0(2)
C29 C30 C31 O35 -177.1(12)
O30 C30 C31 C32 176.0(14)
C29 C30 C31 C32 -1(2)
O30B C30B C31B O35B -2.5(19)
C29B C30B C31B O35B -178.6(13)
O30B C30B C31B C32B -179.6(14)
C29B C30B C31B C32B 4(2)
O30C C30C C31C O35C 2.2(16)
C29C C30C C31C O35C 178.8(11)
O30C C30C C31C C32C 179.5(11)
C29C C30C C31C C32C -3.9(18)
O30D C30D C31D O35D 0(2)
C29D C30D C31D O35D -179.0(13)
O30D C30D C31D C32D 179.1(14)
C29D C30D C31D C32D 0(2)
O35 C31 C32 C33 178.1(16)
C30 C31 C32 C33 3(2)
O35B C31B C32B C33B 180.0(14)
C30B C31B C32B C33B -3(2)
O35C C31C C32C C33C -179.4(12)
C30C C31C C32C C33C 3.5(19)
O35D C31D C32D C33D 180.0(16)
C30D C31D C32D C33D 1(2)
C31 C32 C33 C34 -3(3)
C31B C32B C33B C34B 1(2)
C31C C32C C33C C34C -1(2)
C31D C32D C33D C34D -2(3)
C32 C33 C34 C29 2(3)
C30 C29 C34 C33 -1(3)
C28 C29 C34 C33 -169.1(15)
C32B C33B C34B C29B 0(3)
C30B C29B C34B C33B 1(2)
C28B C29B C34B C33B -176.5(16)
C32C C33C C34C C29C -1(2)
C30C C29C C34C C33C 0(2)
C28C C29C C34C C33C 175.6(14)
C32D C33D C34D C29D 3(3)
C30D C29D C34D C33D -2(3)
C28D C29D C34D C33D -176.0(17)
O35 C36 C37 C38 -14(2)
O35 C36 C37 C46 168.3(14)
O35B C36B C37B C38B 124.0(15)
O35B C36B C37B C46B -55.6(19)
O35C C36C C37C C38C -122.0(15)
O35C C36C C37C C46C 56.0(17)
O35D C36D C37D C38D 125.5(13)
O35D C36D C37D C46D -55.0(17)
C46 C37 C38 C39 2(2)
C36 C37 C38 C39 -175.7(14)
C46B C37B C38B C39B -2(2)
C36B C37B C38B C39B 178.0(13)
C46C C37C C38C C39C 4(2)
C36C C37C C38C C39C -178.2(12)
C38D C37D C46D C45D 4(2)
C36D C37D C46D C45D -175.4(13)
C37 C38 C39 C44 -4(2)
C37 C38 C39 C40 -179.0(15)
C37B C38B C39B C44B -1(2)
C37B C38B C39B C40B 179.6(15)
C37C C38C C39C C40C 179.3(13)
C37C C38C C39C C44C -2(2)
C37D C46D C45D C44D -3(2)
C44 C39 C40 C41 7(2)
C38 C39 C40 C41 -178.2(15)
C44B C39B C40B C41B -4(2)
C38B C39B C40B C41B 175.9(16)
C44C C39C C40C C41C 4(2)
C38C C39C C40C C41C -177.2(14)
C46D C45D C44D C39D 0(2)
C46D C45D C44D C43D 178.4(15)
C39 C40 C41 C42 -4(3)
C39B C40B C41B C42B 2(3)
C39C C40C C41C C42C -3(2)
C45D C44D C43D C42D -179.0(15)
C39D C44D C43D C42D 0(2)
C40 C41 C42 C43 2(3)
C40B C41B C42B C43B 0(3)
C40C C41C C42C C43C 1(3)
C44D C43D C42D C41D 0(2)
C41 C42 C43 C44 -3(3)
C41B C42B C43B C44B -1(3)
C41C C42C C43C C44C -1(3)
C43D C42D C41D C40D 0(3)
C42 C43 C44 C39 6(2)
C42 C43 C44 C45 178.9(17)
C40 C39 C44 C43 -8(2)
C38 C39 C44 C43 177.2(14)
C40 C39 C44 C45 178.7(14)
C38 C39 C44 C45 4(2)
C42B C43B C44B C45B 179.7(17)
C42B C43B C44B C39B -1(3)
C40B C39B C44B C43B 2(2)
C38B C39B C44B C43B -177.0(15)
C40B C39B C44B C45B -177.7(15)
C38B C39B C44B C45B 3(2)
C42C C43C C44C C45C 179.2(16)
C42C C43C C44C C39C 2(2)
C40C C39C C44C C45C 179.3(13)
C38C C39C C44C C45C 0(2)
C40C C39C C44C C43C -3(2)
C38C C39C C44C C43C 177.6(13)
C42D C41D C40D C39D 1(3)
C43 C44 C45 C46 -174.2(18)
C39 C44 C45 C46 -1(2)
C43B C44B C45B C46B 178.2(17)
C39B C44B C45B C46B -2(2)
C43C C44C C45C C46C -178.2(15)
C39C C44C C45C C46C -1(2)
C41D C40D C39D C44D -1(2)
C41D C40D C39D C38D 175.1(14)
C45D C44D C39D C40D 179.4(13)
C43D C44D C39D C40D 1(2)
C45D C44D C39D C38D 3.1(19)
C43D C44D C39D C38D -175.8(12)
C44 C45 C46 C37 -1(3)
C38 C37 C46 C45 1(3)
C36 C37 C46 C45 178.2(16)
C44B C45B C46B C37B -2(3)
C38B C37B C46B C45B 4(3)
C36B C37B C46B C45B -176.6(15)
C44C C45C C46C C37C 3(2)
C38C C37C C46C C45C -4(2)
C36C C37C C46C C45C 177.5(13)
C46D C37D C38D C39D -1(2)
C36D C37D C38D C39D 178.2(12)
C40D C39D C38D C37D -178.3(14)
C44D C39D C38D C37D -2.3(19)
C11 C10 O10 U1 -135.0(12)
C9 C10 O10 U1 44.0(19)
O2 U1 O10 C10 -139.9(12)
O1 U1 O10 C10 36.1(12)
O30 U1 O10 C10 139.1(13)
N7 U1 O10 C10 -50.6(12)
N27 U1 O10 C10 -51.2(14)
Cl1 U1 O10 C10 127.5(12)
C9B C10B O10B U2 41(2)
C11B C10B O10B U2 -141.3(12)
O1B U2 O10B C10B -141.8(15)
O2B U2 O10B C10B 35.1(14)
O30B U2 O10B C10B 135.9(14)
N7B U2 O10B C10B -50.9(14)
N27B U2 O10B C10B -53.7(16)
Cl1B U2 O10B C10B 126.3(15)
C9C C10C O10C U3 -41.3(19)
C11C C10C O10C U3 143.7(10)
O2C U3 O10C C10C -35.6(12)
O1C U3 O10C C10C 140.5(12)
O30C U3 O10C C10C -138.7(12)
N27C U3 O10C C10C 54.0(13)
N7C U3 O10C C10C 49.6(12)
Cl1C U3 O10C C10C -126.8(12)
C9D C10D O10D U4 43.8(18)
C11D C10D O10D U4 -142.7(10)
O2D U4 O10D C10D -142.4(13)
O1D U4 O10D C10D 32.8(13)
O30D U4 O10D C10D 135.3(13)
N7D U4 O10D C10D -52.0(12)
N27D U4 O10D C10D -55.4(14)
Cl1D U4 O10D C10D 124.6(12)
C12 C11 O15 C16 -10.9(19)
C10 C11 O15 C16 169.9(12)
C17 C16 O15 C11 -170.7(11)
C12B C11B O15B C16B -1(2)
C10B C11B O15B C16B -176.7(14)
C17B C16B O15B C11B -178.8(13)
C12C C11C O15C C16C -3(2)
C10C C11C O15C C16C 176.2(11)
C17C C16C O15C C11C 178.5(11)
C10D C11D O15D C16D -177.2(12)
C12D C11D O15D C16D 3(2)
C17D C16D O15D C11D 179.4(11)
C29 C30 O30 U1 -41(2)
C31 C30 O30 U1 141.7(11)
O2 U1 O30 C30 141.0(13)
O1 U1 O30 C30 -35.0(13)
O10 U1 O30 C30 -138.0(13)
N7 U1 O30 C30 53.8(14)
N27 U1 O30 C30 50.4(12)
Cl1 U1 O30 C30 -126.3(13)
C29B C30B O30B U2 -46(2)
C31B C30B O30B U2 138.5(11)
O1B U2 O30B C30B 139.9(13)
O2B U2 O30B C30B -37.1(13)
O10B U2 O30B C30B -138.0(14)
N7B U2 O30B C30B 50.3(15)
N27B U2 O30B C30B 49.9(13)
Cl1B U2 O30B C30B -128.4(13)
C29C C30C O30C U3 46.6(18)
C31C C30C O30C U3 -137.0(10)
O2C U3 O30C C30C 35.8(13)
O1C U3 O30C C30C -140.4(13)
O10C U3 O30C C30C 139.0(12)
N27C U3 O30C C30C -51.5(12)
N7C U3 O30C C30C -51.2(13)
Cl1C U3 O30C C30C 127.2(12)
C29D C30D O30D U4 -45(2)
C31D C30D O30D U4 136.7(12)
O2D U4 O30D C30D 139.0(13)
O1D U4 O30D C30D -36.0(13)
O10D U4 O30D C30D -138.7(13)
N7D U4 O30D C30D 50.3(14)
N27D U4 O30D C30D 50.2(12)
Cl1D U4 O30D C30D -128.0(12)
C32 C31 O35 C36 0(2)
C30 C31 O35 C36 175.2(13)
C37 C36 O35 C31 178.6(13)
C32B C31B O35B C36B 9(2)
C30B C31B O35B C36B -168.2(12)
C37B C36B O35B C31B 172.0(12)
C32C C31C O35C C36C -9.1(19)
C30C C31C O35C C36C 168.2(12)
C37C C36C O35C C31C -171.8(11)
C32D C31D O35D C36D 10(2)
C30D C31D O35D C36D -170.3(12)
C37D C36D O35D C31D 170.1(12)
